data_7230466
loop_
_publ_author_name
'Krylov, D. S.'
'Liu, F.'
'Brandenburg, A.'
'Spree, L.'
'Bon, V.'
'Kaskel, S.'
'Wolter, A. U. B.'
'B\"uchner, B'
'Avdoshenko, S. M.'
'Popov, A. A.'

_publ_section_title
;
 Magnetization relaxation in the single-ion magnet
 DySc<sub>2</sub>N@C<sub>80</sub>: quantum tunneling, magnetic dilution,
 and unconventional temperature dependence.
;
_journal_issue 17
_journal_name_full 'Physical chemistry chemical physics : PCCP'
_journal_page_first 11656
_journal_page_last 11672
_journal_paper_doi 10.1039/c8cp01608a
_journal_volume 20
_journal_year 2018
_chemical_formula_moiety ;DySc2NC80/Ni(OEP)/C6H6;
_chemical_formula_sum 'C125 H53 Dy N5 Ni Sc2'
_chemical_formula_weight 1935.85
_chemical_name_common ;DySc2N@Ih(7)-C80/Ni(OEP)/2(C6H6);
_chemical_name_systematic 'DySc2N@Ih(7)-C80/Ni(OEP in C2/c'
_space_group_crystal_system monoclinic
_space_group_IT_number 15
_space_group_name_Hall '-C 2yc'
_space_group_name_H-M_alt 'C 1 2/c 1'
_symmetry_space_group_name_Hall '-C 2yc'
_symmetry_space_group_name_H-M 'C 1 2/c 1'
_atom_sites_solution_hydrogens geom
_audit_creation_method SHELXL-2016/6
_audit_update_record
;
2017-11-26 deposited with the CCDC.
2018-04-10 downloaded from the CCDC.
;
_cell_angle_alpha 90
_cell_angle_beta 95.46(3)
_cell_angle_gamma 90
_cell_formula_units_Z 8
_cell_length_a 25.190(5)
_cell_length_b 15.050(3)
_cell_length_c 39.490(8)
_cell_measurement_reflns_used 110455
_cell_measurement_temperature 100(2)
_cell_measurement_theta_max 32.520
_cell_measurement_theta_min 1.306
_cell_volume 14903(5)
_computing_cell_refinement XDS
_computing_data_collection XDS
_computing_data_reduction XDS
_computing_structure_refinement 'SHELXL-2016/6 (Sheldrick, 2016)'
_computing_structure_solution 'SHELXT 2014/5 (Sheldrick, 2014)'
_diffrn_ambient_temperature 100(2)
_diffrn_measured_fraction_theta_full 0.990
_diffrn_measured_fraction_theta_max 0.959
_diffrn_measurement_device_type MAR225CCD
_diffrn_measurement_method 'phi scan'
_diffrn_radiation_type synchrotron
_diffrn_radiation_wavelength 0.896
_diffrn_reflns_av_R_equivalents 0.0930
_diffrn_reflns_av_unetI/netI 0.0559
_diffrn_reflns_Laue_measured_fraction_full 0.990
_diffrn_reflns_Laue_measured_fraction_max 0.959
_diffrn_reflns_limit_h_max 32
_diffrn_reflns_limit_h_min -32
_diffrn_reflns_limit_k_max 19
_diffrn_reflns_limit_k_min -19
_diffrn_reflns_limit_l_max 50
_diffrn_reflns_limit_l_min -50
_diffrn_reflns_number 110455
_diffrn_reflns_point_group_measured_fraction_full 0.990
_diffrn_reflns_point_group_measured_fraction_max 0.959
_diffrn_reflns_theta_full 32.520
_diffrn_reflns_theta_max 35.592
_diffrn_reflns_theta_min 1.306
_diffrn_source 'BESSY BL MX-14.3'
_exptl_absorpt_coefficient_mu 2.688
_exptl_absorpt_correction_type none
_exptl_crystal_colour black
_exptl_crystal_density_diffrn 1.726
_exptl_crystal_description block
_exptl_crystal_F_000 7792
_exptl_crystal_size_max 0.1
_exptl_crystal_size_mid 0.1
_exptl_crystal_size_min 0.08
_refine_diff_density_max 3.104
_refine_diff_density_min -1.594
_refine_diff_density_rms 0.253
_refine_ls_extinction_method none
_refine_ls_goodness_of_fit_ref 1.114
_refine_ls_hydrogen_treatment constr
_refine_ls_matrix_type full
_refine_ls_number_parameters 1239
_refine_ls_number_reflns 16413
_refine_ls_number_restraints 1210
_refine_ls_restrained_S_all 1.230
_refine_ls_R_factor_all 0.1702
_refine_ls_R_factor_gt 0.1131
_refine_ls_shift/su_max 0.001
_refine_ls_shift/su_mean 0.000
_refine_ls_structure_factor_coef Fsqd
_refine_ls_weighting_details 'w=1/[\s^2^(Fo^2^)+(0.1903P)^2^+287.8477P] where P=(Fo^2^+2Fc^2^)/3'
_refine_ls_weighting_scheme calc
_refine_ls_wR_factor_gt 0.3181
_refine_ls_wR_factor_ref 0.3667
_reflns_Friedel_coverage 0.000
_reflns_number_gt 9234
_reflns_number_total 16413
_reflns_threshold_expression 'I > 2\s(I)'
_cod_data_source_file c8cp01608a2.cif
_cod_data_source_block shelx
_cod_depositor_comments 'Adding full bibliography for 7230466--7230467.cif.'
_cod_database_code 7230466
_shelx_shelxl_version_number 2016/6
_shelx_space_group_comment
;
The symmetry employed for this shelxl refinement is uniquely defined
by the following loop, which should always be used as a source of
symmetry information in preference to the above space-group names.
They are only intended as comments.
;

loop_
_space_group_symop_operation_xyz
'x, y, z'
'-x, y, -z+1/2'
'x+1/2, y+1/2, z'
'-x+1/2, y+1/2, -z+1/2'
'-x, -y, -z'
'x, -y, z-1/2'
'-x+1/2, -y+1/2, -z'
'x+1/2, -y+1/2, z-1/2'

loop_
_atom_site_label
_atom_site_type_symbol
_atom_site_fract_x
_atom_site_fract_y
_atom_site_fract_z
_atom_site_U_iso_or_equiv
_atom_site_adp_type
_atom_site_occupancy
_atom_site_site_symmetry_order
_atom_site_calc_flag
_atom_site_refinement_flags_posn
_atom_site_refinement_flags_adp
_atom_site_refinement_flags_occupancy
_atom_site_disorder_assembly
_atom_site_disorder_group
Dy1A Dy 0.76368(3) 0.49944(4) 0.31976(2) 0.0417(3) Uani 0.948(4) 1 d . U P A 1
Sc1 Sc 0.65756(9) 0.60056(14) 0.36046(5) 0.0460(6) Uani 1 1 d . . . A 1
Sc2 Sc 0.66287(9) 0.38207(14) 0.35946(5) 0.0467(6) Uani 1 1 d . . . A 1
N1 N 0.6964(2) 0.4949(3) 0.34715(15) 0.0075(11) Uani 1 1 d . . . A 1
Dy1B Dy 0.7457(5) 0.4943(5) 0.3068(3) 0.015(3) Uiso 0.052(4) 1 d . . P A 2
C1A C 0.5927(6) 0.5270(10) 0.4101(4) 0.058(2) Uani 1 1 d . U . A 1
C2A C 0.6236(6) 0.5963(10) 0.4211(3) 0.061(2) Uani 1 1 d . U . A 1
C3A C 0.6120(6) 0.6801(9) 0.3945(4) 0.066(2) Uani 1 1 d . U . A 1
C4A C 0.5703(5) 0.6391(10) 0.3685(4) 0.065(2) Uani 1 1 d . U . A 1
C5A C 0.5600(5) 0.5588(10) 0.3772(4) 0.060(2) Uani 1 1 d . U . A 1
C6A C 0.5449(4) 0.4887(7) 0.3542(3) 0.046(2) Uani 1 1 d D U . A 1
C7A C 0.5411(4) 0.5050(6) 0.3201(3) 0.048(2) Uani 1 1 d D U . A 1
C8A C 0.5582(5) 0.5927(9) 0.3076(3) 0.058(2) Uani 1 1 d . U . A 1
C9A C 0.5725(5) 0.6612(8) 0.3349(4) 0.057(2) Uani 1 1 d . U . A 1
C10A C 0.6134(6) 0.7220(9) 0.3284(4) 0.073(3) Uani 1 1 d . U . A 1
C11A C 0.6388(6) 0.7149(8) 0.2961(3) 0.062(2) Uani 1 1 d . U . A 1
C12A C 0.6230(5) 0.6479(8) 0.2718(3) 0.058(2) Uani 1 1 d . U . A 1
C13A C 0.5806(5) 0.5832(9) 0.2780(3) 0.065(2) Uani 1 1 d . U . A 1
C14A C 0.5822(7) 0.4976(8) 0.2673(4) 0.066(3) Uani 1 1 d . U . A 1
C15A C 0.6226(5) 0.4630(9) 0.2522(3) 0.075(3) Uani 1 1 d D U . A 1
C16A C 0.6583(6) 0.5145(7) 0.2431(3) 0.065(2) Uani 1 1 d D U . A 1
C17A C 0.6606(7) 0.6138(10) 0.2529(3) 0.067(2) Uani 1 1 d . U . A 1
C18A C 0.7122(7) 0.6351(10) 0.2572(3) 0.071(2) Uani 1 1 d . U . A 1
C19A C 0.7460(7) 0.5636(10) 0.2503(3) 0.069(2) Uani 1 1 d . U . A 1
C20A C 0.7154(6) 0.4880(8) 0.2424(3) 0.068(2) Uani 1 1 d D U . A 1
C21A C 0.7288(5) 0.4031(9) 0.2515(3) 0.073(2) Uani 1 1 d D U . A 1
C22A C 0.7812(5) 0.3869(9) 0.2675(3) 0.075(3) Uani 1 1 d D U . A 1
C23A C 0.8189(5) 0.4569(9) 0.2761(3) 0.073(2) Uani 1 1 d D U . A 1
C24A C 0.8016(7) 0.5501(12) 0.2685(4) 0.077(3) Uani 1 1 d . U . A 1
C25A C 0.8175(7) 0.6169(12) 0.2918(4) 0.080(3) Uani 1 1 d . U . A 1
C26A C 0.8493(5) 0.5869(11) 0.3207(4) 0.069(2) Uani 1 1 d . U . A 1
C27A C 0.8648(5) 0.4973(8) 0.3340(4) 0.059(2) Uani 1 1 d . U . A 1
C28A C 0.8495(5) 0.4328(9) 0.3093(3) 0.074(3) Uani 1 1 d D U . A 1
C29A C 0.8304(5) 0.3485(8) 0.3199(3) 0.075(3) Uani 1 1 d D U . A 1
C30A C 0.8313(5) 0.3316(9) 0.3528(4) 0.065(2) Uani 1 1 d . U . A 1
C31A C 0.8464(5) 0.3933(10) 0.3809(4) 0.064(2) Uani 1 1 d . U . A 1
C32A C 0.8645(4) 0.4854(9) 0.3696(4) 0.057(2) Uani 1 1 d . U . A 1
C33A C 0.8506(5) 0.5428(10) 0.3926(4) 0.076(3) Uani 1 1 d D U . A 1
C34A C 0.8240(6) 0.4906(7) 0.4218(4) 0.070(3) Uani 1 1 d D U . A 1
C35A C 0.8242(5) 0.4014(9) 0.4112(4) 0.065(2) Uani 1 1 d . U . A 1
C36A C 0.7835(5) 0.3413(8) 0.4167(3) 0.051(2) Uani 1 1 d . U . A 1
C37A C 0.7436(6) 0.3731(9) 0.4359(3) 0.062(2) Uani 1 1 d . U . A 1
C38A C 0.7500(5) 0.4718(7) 0.4467(3) 0.063(2) Uani 1 1 d D U . A 1
C39A C 0.7851(4) 0.5250(8) 0.4361(3) 0.074(3) Uani 1 1 d D U . A 1
C40A C 0.7700(4) 0.6246(7) 0.4286(3) 0.072(3) Uani 1 1 d D U . A 1
C41A C 0.7178(5) 0.6491(7) 0.4304(3) 0.066(2) Uani 1 1 d D U . A 1
C42A C 0.6754(4) 0.5839(9) 0.4382(3) 0.061(2) Uani 1 1 d D U . A 1
C43A C 0.6888(5) 0.4993(7) 0.4467(3) 0.055(2) Uani 1 1 d D U . A 1
C44A C 0.6597(6) 0.4253(9) 0.4383(3) 0.058(2) Uani 1 1 d . U . A 1
C45A C 0.6082(6) 0.4364(10) 0.4177(3) 0.061(2) Uani 1 1 d . U . A 1
C46A C 0.5887(6) 0.3675(10) 0.3944(4) 0.068(2) Uani 1 1 d . U . A 1
C47A C 0.6170(6) 0.2925(9) 0.3908(4) 0.064(2) Uani 1 1 d . U . A 1
C48A C 0.6760(6) 0.2832(8) 0.4075(4) 0.065(2) Uani 1 1 d . U . A 1
C49A C 0.6940(7) 0.3496(9) 0.4309(3) 0.066(2) Uani 1 1 d . U . A 1
C50A C 0.7648(6) 0.2749(8) 0.3930(3) 0.057(2) Uani 1 1 d . U . A 1
C51A C 0.7095(6) 0.2483(8) 0.3892(4) 0.062(2) Uani 1 1 d . U . A 1
C52A C 0.6982(6) 0.2216(8) 0.3508(4) 0.068(2) Uani 1 1 d . U . A 1
C53A C 0.7494(6) 0.2371(8) 0.3380(4) 0.071(2) Uani 1 1 d . U . A 1
C54A C 0.7880(6) 0.2661(9) 0.3612(4) 0.070(2) Uani 1 1 d . U . A 1
C55A C 0.7426(7) 0.2635(10) 0.3004(4) 0.079(3) Uani 1 1 d . U . A 1
C56A C 0.7870(5) 0.3184(8) 0.2947(3) 0.072(2) Uani 1 1 d D U . A 1
C57A C 0.6988(5) 0.2749(8) 0.2855(3) 0.071(3) Uani 1 1 d D U . A 1
C58A C 0.6877(5) 0.3403(7) 0.2591(3) 0.069(2) Uani 1 1 d D U . A 1
C59A C 0.6356(4) 0.3675(7) 0.2597(3) 0.073(3) Uani 1 1 d D U . A 1
C60A C 0.6115(4) 0.3210(8) 0.2847(2) 0.075(3) Uani 1 1 d D U . A 1
C61A C 0.6490(4) 0.2616(7) 0.3000(3) 0.070(3) Uani 1 1 d D U . A 1
C62A C 0.5706(5) 0.3605(7) 0.3068(3) 0.074(3) Uani 1 1 d D U . A 1
C63A C 0.5555(5) 0.4410(9) 0.2964(3) 0.067(2) Uani 1 1 d D U . A 1
C64A C 0.5705(4) 0.3349(7) 0.3404(3) 0.062(2) Uani 1 1 d D U . A 1
C65A C 0.5601(4) 0.3976(8) 0.3659(3) 0.056(2) Uani 1 1 d D U . A 1
C66A C 0.6081(5) 0.2650(8) 0.3553(3) 0.072(2) Uani 1 1 d D U . A 1
C67A C 0.6490(5) 0.2347(7) 0.3366(3) 0.069(2) Uani 1 1 d D U . A 1
C68A C 0.8340(4) 0.6212(8) 0.3838(3) 0.077(3) Uani 1 1 d D U . A 1
C69A C 0.7936(5) 0.6679(7) 0.4052(3) 0.073(3) Uani 1 1 d D U . A 1
C70A C 0.7578(4) 0.7246(7) 0.3899(3) 0.066(2) Uani 1 1 d D U . A 1
C71A C 0.7546(4) 0.7466(7) 0.3527(3) 0.073(3) Uani 1 1 d D U . A 1
C72A C 0.7936(6) 0.7095(9) 0.3332(3) 0.078(3) Uani 1 1 d D U . A 1
C73A C 0.8354(4) 0.6498(8) 0.3497(3) 0.069(2) Uani 1 1 d D U . A 1
C74A C 0.7047(5) 0.7163(8) 0.4048(3) 0.069(2) Uani 1 1 d D U . A 1
C75A C 0.6590(5) 0.7305(9) 0.3875(3) 0.078(3) Uani 1 1 d D U . A 1
C76A C 0.6556(5) 0.7563(8) 0.3506(4) 0.073(3) Uani 1 1 d D U . A 1
C77A C 0.7055(6) 0.7658(8) 0.3360(3) 0.073(3) Uani 1 1 d D U . A 1
C78A C 0.6952(7) 0.7366(8) 0.2987(4) 0.069(2) Uani 1 1 d . U . A 1
C79A C 0.7276(7) 0.6998(9) 0.2825(4) 0.069(2) Uani 1 1 d . U . A 1
C80A C 0.7847(6) 0.6842(9) 0.2978(4) 0.069(2) Uani 1 1 d . U . A 1
Ni1P Ni 0.51838(3) 0.49869(5) 0.45895(2) 0.0019(2) Uani 1 1 d . U . B 1
N1P N 0.5763(2) 0.4999(3) 0.49570(14) 0.0046(9) Uani 1 1 d . U . B 1
N2P N 0.5197(2) 0.3676(4) 0.45900(13) 0.0053(10) Uani 1 1 d . U . B 1
N3P N 0.4631(2) 0.4970(3) 0.42055(14) 0.0055(10) Uani 1 1 d . U . B 1
N4P N 0.5192(2) 0.6295(4) 0.45732(13) 0.0045(10) Uani 1 1 d . U . B 1
C1P C 0.6025(3) 0.4287(4) 0.51117(15) 0.0054(11) Uani 1 1 d . U . B 1
C2P C 0.6459(3) 0.4578(5) 0.53567(16) 0.0061(11) Uani 1 1 d . U . B 1
C3P C 0.6456(3) 0.5474(4) 0.53533(16) 0.0067(11) Uani 1 1 d . U . B 1
C4P C 0.6024(3) 0.5733(4) 0.51049(15) 0.0052(11) Uani 1 1 d . U . B 1
C5P C 0.5906(3) 0.6607(4) 0.50242(16) 0.0057(11) Uani 1 1 d . U . B 1
H5P H 0.609761 0.704903 0.514669 0.007 Uiso 1 1 calc R U . B 1
C6P C 0.5520(3) 0.6860(4) 0.47712(16) 0.0056(11) Uani 1 1 d . U . B 1
C7P C 0.5424(3) 0.7781(4) 0.46795(17) 0.0083(11) Uani 1 1 d . U . B 1
C8P C 0.5030(3) 0.7765(4) 0.44166(18) 0.0096(11) Uani 1 1 d . U . B 1
C9P C 0.4887(3) 0.6845(4) 0.43592(16) 0.0061(11) Uani 1 1 d . U . B 1
C10P C 0.4510(3) 0.6563(4) 0.41052(16) 0.0077(12) Uani 1 1 d . U . B 1
H10P H 0.431793 0.699223 0.397635 0.009 Uiso 1 1 calc R U . B 1
C11P C 0.4402(3) 0.5682(5) 0.40313(16) 0.0077(11) Uani 1 1 d . U . B 1
C12P C 0.4043(3) 0.5397(5) 0.37434(17) 0.0114(12) Uani 1 1 d . U . B 1
C13P C 0.4036(3) 0.4500(5) 0.37500(17) 0.0115(12) Uani 1 1 d . U . B 1
C14P C 0.4405(3) 0.4239(5) 0.40418(16) 0.0081(11) Uani 1 1 d . U . B 1
C15P C 0.4508(3) 0.3369(4) 0.41244(17) 0.0087(12) Uani 1 1 d . U . B 1
H15P H 0.431238 0.293207 0.400165 0.010 Uiso 1 1 calc R U . B 1
C16P C 0.4891(3) 0.3101(4) 0.43817(17) 0.0087(11) Uani 1 1 d . U . B 1
C17P C 0.5026(3) 0.2194(4) 0.44535(18) 0.0112(11) Uani 1 1 d . U . B 1
C18P C 0.5423(3) 0.2200(4) 0.47151(17) 0.0098(11) Uani 1 1 d . U . B 1
C19P C 0.5519(3) 0.3125(4) 0.47921(16) 0.0062(11) Uani 1 1 d . U . B 1
C20P C 0.5911(3) 0.3414(4) 0.50424(15) 0.0050(11) Uani 1 1 d . U . B 1
H20P H 0.610631 0.298483 0.516981 0.006 Uiso 1 1 calc R U . B 1
C21P C 0.6845(3) 0.3961(5) 0.55477(16) 0.0095(13) Uani 1 1 d . U . B 1
H21A H 0.665580 0.344191 0.561860 0.011 Uiso 1 1 calc R U . B 1
H21B H 0.700640 0.425601 0.575030 0.011 Uiso 1 1 calc R U . B 1
C22P C 0.7286(3) 0.3666(6) 0.53253(19) 0.0196(16) Uani 1 1 d . U . B 1
H22A H 0.752796 0.327123 0.545325 0.029 Uiso 1 1 calc R U . B 1
H22B H 0.712696 0.336574 0.512648 0.029 Uiso 1 1 calc R U . B 1
H22C H 0.747710 0.417875 0.525800 0.029 Uiso 1 1 calc R U . B 1
C23P C 0.6833(3) 0.6110(5) 0.55361(17) 0.0109(13) Uani 1 1 d . U . B 1
H23A H 0.699574 0.583430 0.574243 0.013 Uiso 1 1 calc R U . B 1
H23B H 0.663847 0.663040 0.560050 0.013 Uiso 1 1 calc R U . B 1
C24P C 0.7270(3) 0.6396(6) 0.5313(2) 0.0200(16) Uani 1 1 d . U . B 1
H24A H 0.750736 0.680523 0.543730 0.030 Uiso 1 1 calc R U . B 1
H24B H 0.746646 0.588242 0.525252 0.030 Uiso 1 1 calc R U . B 1
H24C H 0.710962 0.667755 0.511077 0.030 Uiso 1 1 calc R U . B 1
C25P C 0.5724(3) 0.8557(5) 0.4835(2) 0.0140(13) Uani 1 1 d . U . B 1
H25A H 0.576014 0.848944 0.508061 0.017 Uiso 1 1 calc R U . B 1
H25B H 0.552089 0.909419 0.478097 0.017 Uiso 1 1 calc R U . B 1
C26P C 0.6279(3) 0.8660(6) 0.4713(2) 0.0224(17) Uani 1 1 d . U . B 1
H26A H 0.645382 0.916695 0.482055 0.034 Uiso 1 1 calc R U . B 1
H26B H 0.648603 0.813578 0.477021 0.034 Uiso 1 1 calc R U . B 1
H26C H 0.624670 0.874072 0.447047 0.034 Uiso 1 1 calc R U . B 1
C27P C 0.4786(3) 0.8526(5) 0.4212(2) 0.0149(14) Uani 1 1 d . U . B 1
H27A H 0.485668 0.907365 0.433776 0.018 Uiso 1 1 calc R U . B 1
H27B H 0.440206 0.844485 0.418026 0.018 Uiso 1 1 calc R U . B 1
C28P C 0.5004(3) 0.8609(5) 0.3859(2) 0.0235(18) Uani 1 1 d . U . B 1
H28A H 0.483613 0.910323 0.373799 0.035 Uiso 1 1 calc R U . B 1
H28B H 0.538235 0.870203 0.388910 0.035 Uiso 1 1 calc R U . B 1
H28C H 0.492780 0.807332 0.373162 0.035 Uiso 1 1 calc R U . B 1
C29P C 0.3764(3) 0.6011(5) 0.34886(18) 0.0159(14) Uani 1 1 d . U . B 1
H29A H 0.360353 0.649133 0.360730 0.019 Uiso 1 1 calc R U . B 1
H29B H 0.347991 0.569145 0.335784 0.019 Uiso 1 1 calc R U . B 1
C30P C 0.4142(3) 0.6406(5) 0.32440(19) 0.0220(17) Uani 1 1 d . U . B 1
H30A H 0.394548 0.679600 0.308557 0.033 Uiso 1 1 calc R U . B 1
H30B H 0.442015 0.673482 0.337168 0.033 Uiso 1 1 calc R U . B 1
H30C H 0.429654 0.593504 0.312225 0.033 Uiso 1 1 calc R U . B 1
C31P C 0.3767(3) 0.3859(5) 0.35022(19) 0.0170(14) Uani 1 1 d . U . B 1
H31A H 0.347706 0.416137 0.336974 0.020 Uiso 1 1 calc R U . B 1
H31B H 0.361364 0.338360 0.362690 0.020 Uiso 1 1 calc R U . B 1
C32P C 0.4140(3) 0.3455(5) 0.3259(2) 0.0231(18) Uani 1 1 d . U . B 1
H32A H 0.394233 0.304985 0.310656 0.035 Uiso 1 1 calc R U . B 1
H32B H 0.428655 0.391936 0.312963 0.035 Uiso 1 1 calc R U . B 1
H32C H 0.442325 0.314092 0.338701 0.035 Uiso 1 1 calc R U . B 1
C33P C 0.4779(3) 0.1412(5) 0.4263(2) 0.0177(14) Uani 1 1 d . U . B 1
H33A H 0.439553 0.149522 0.423108 0.021 Uiso 1 1 calc R U . B 1
H33B H 0.484903 0.088044 0.439875 0.021 Uiso 1 1 calc R U . B 1
C34P C 0.4989(4) 0.1274(6) 0.3914(2) 0.0276(19) Uani 1 1 d . U . B 1
H34A H 0.481684 0.076684 0.380462 0.041 Uiso 1 1 calc R U . B 1
H34B H 0.491307 0.179212 0.377616 0.041 Uiso 1 1 calc R U . B 1
H34C H 0.536676 0.117709 0.394390 0.041 Uiso 1 1 calc R U . B 1
C35P C 0.5723(3) 0.1438(5) 0.48874(19) 0.0152(14) Uani 1 1 d . U . B 1
H35A H 0.551591 0.089858 0.484776 0.018 Uiso 1 1 calc R U . B 1
H35B H 0.576623 0.154454 0.513071 0.018 Uiso 1 1 calc R U . B 1
C36P C 0.6273(3) 0.1302(6) 0.4761(2) 0.0242(18) Uani 1 1 d . U . B 1
H36A H 0.644783 0.080835 0.487888 0.036 Uiso 1 1 calc R U . B 1
H36B H 0.623329 0.118259 0.452134 0.036 Uiso 1 1 calc R U . B 1
H36C H 0.648364 0.182860 0.480432 0.036 Uiso 1 1 calc R U . B 1
C1S C 0.6176(5) 0.9986(7) 0.3481(3) 0.045(3) Uani 1 1 d . . . C 1
H1S H 0.581080 1.000302 0.341979 0.054 Uiso 1 1 calc R U . C 1
C2S C 0.6541(5) 0.9969(7) 0.3227(3) 0.046(3) Uani 1 1 d . . . C 1
H2S H 0.641500 0.997872 0.299745 0.055 Uiso 1 1 calc R U . C 1
C3S C 0.7087(5) 0.9939(5) 0.3323(2) 0.032(2) Uani 1 1 d . . . C 1
H3S H 0.732773 0.991633 0.315892 0.039 Uiso 1 1 calc R U . C 1
C4S C 0.7265(4) 0.9942(6) 0.3658(3) 0.030(2) Uani 1 1 d . . . C 1
H4S H 0.762966 0.993486 0.372195 0.035 Uiso 1 1 calc R U . C 1
C5S C 0.6908(4) 0.9956(5) 0.3912(2) 0.027(2) Uani 1 1 d . . . C 1
H5S H 0.703602 0.995117 0.414116 0.033 Uiso 1 1 calc R U . C 1
C6S C 0.6370(5) 0.9977(6) 0.3817(3) 0.034(2) Uani 1 1 d . . . C 1
H6S H 0.613264 0.998586 0.398377 0.041 Uiso 1 1 calc R U . C 1
C12S C 0.9737(7) 0.3523(14) 0.2803(6) 0.040(3) Uani 0.5 1 d . U P . .
H12S H 0.956362 0.341586 0.299701 0.048 Uiso 0.5 1 calc R U P . .
C21S C 0.9745(7) 0.6375(15) 0.2814(7) 0.046(4) Uani 0.5 1 d . U P . .
H21S H 0.958215 0.647266 0.301202 0.055 Uiso 0.5 1 calc R U P . .
C13S C 1.0284(7) 0.3634(14) 0.2821(6) 0.041(4) Uani 0.5 1 d . U P . .
H13S H 1.048284 0.374159 0.302746 0.049 Uiso 0.5 1 calc R U P . .
C23S C 1.0294(8) 0.6263(15) 0.2814(7) 0.047(4) Uani 0.5 1 d . U P . .
H23S H 1.050429 0.614705 0.301591 0.057 Uiso 0.5 1 calc R U P . .
C22S C 0.9469(8) 0.6333(15) 0.2508(7) 0.047(4) Uani 0.5 1 d . U P . .
H22S H 0.909876 0.634843 0.249950 0.057 Uiso 0.5 1 calc R U P . .
C11S C 0.9465(7) 0.3578(14) 0.2492(6) 0.041(4) Uani 0.5 1 d . U P . .
H11S H 0.909473 0.357993 0.247893 0.049 Uiso 0.5 1 calc R U P . .

loop_
_atom_site_aniso_label
_atom_site_aniso_U_11
_atom_site_aniso_U_22
_atom_site_aniso_U_33
_atom_site_aniso_U_23
_atom_site_aniso_U_13
_atom_site_aniso_U_12
Dy1A 0.0190(4) 0.0779(5) 0.0319(5) 0.0060(3) 0.0212(3) 0.0033(3)
Sc1 0.0528(13) 0.0431(12) 0.0412(11) -0.0161(9) 0.0005(10) 0.0364(11)
Sc2 0.0553(14) 0.0381(11) 0.0444(12) 0.0202(9) -0.0069(10) -0.0309(10)
N1 0.007(3) 0.008(3) 0.008(3) 0.000(2) 0.006(2) 0.000(2)
C1A 0.057(2) 0.059(2) 0.057(2) -0.0007(10) 0.0076(10) 0.0005(10)
C2A 0.067(5) 0.075(5) 0.045(4) -0.021(4) 0.023(4) 0.022(4)
C3A 0.067(5) 0.065(5) 0.070(5) -0.030(4) 0.018(4) 0.033(4)
C4A 0.043(4) 0.068(5) 0.084(5) -0.004(4) 0.012(4) 0.030(4)
C5A 0.035(4) 0.071(5) 0.074(5) -0.014(4) 0.014(4) 0.009(4)
C6A 0.013(3) 0.070(5) 0.058(4) -0.006(4) 0.011(3) -0.004(4)
C7A 0.018(4) 0.067(5) 0.055(4) -0.002(4) -0.014(4) 0.000(4)
C8A 0.034(4) 0.069(5) 0.067(5) 0.019(4) -0.016(4) 0.021(4)
C9A 0.036(4) 0.050(4) 0.084(5) 0.015(4) -0.004(4) 0.030(4)
C10A 0.077(5) 0.046(4) 0.094(5) 0.011(4) -0.003(5) 0.030(4)
C11A 0.081(5) 0.039(4) 0.065(5) 0.028(4) -0.006(4) 0.020(4)
C12A 0.071(5) 0.046(4) 0.051(4) 0.035(4) -0.022(4) 0.008(4)
C13A 0.062(5) 0.064(5) 0.062(4) 0.016(4) -0.036(4) 0.010(4)
C14A 0.071(5) 0.062(5) 0.055(5) -0.004(4) -0.040(4) 0.003(4)
C15A 0.096(5) 0.074(5) 0.047(4) -0.006(4) -0.031(4) 0.001(5)
C16A 0.096(5) 0.072(5) 0.024(4) 0.007(4) -0.010(4) -0.003(5)
C17A 0.097(5) 0.064(5) 0.038(4) 0.028(4) -0.006(4) 0.004(5)
C18A 0.105(5) 0.067(5) 0.043(4) 0.030(4) 0.012(4) -0.018(5)
C19A 0.098(5) 0.080(5) 0.034(4) 0.013(4) 0.031(4) -0.016(5)
C20A 0.102(5) 0.078(5) 0.026(4) -0.005(4) 0.017(4) -0.003(5)
C21A 0.100(5) 0.081(5) 0.039(4) -0.027(4) 0.018(4) 0.015(5)
C22A 0.084(5) 0.086(5) 0.063(5) -0.033(4) 0.037(4) 0.020(5)
C23A 0.072(5) 0.091(5) 0.065(5) -0.017(5) 0.053(4) 0.003(5)
C24A 0.086(5) 0.091(5) 0.061(5) -0.002(5) 0.048(4) -0.022(5)
C25A 0.077(5) 0.084(5) 0.085(5) 0.016(5) 0.034(5) -0.026(5)
C26A 0.044(4) 0.082(5) 0.085(5) 0.016(5) 0.023(4) -0.026(4)
C27A 0.028(4) 0.077(5) 0.076(5) -0.006(4) 0.025(4) -0.001(4)
C28A 0.053(5) 0.086(5) 0.088(5) -0.020(5) 0.034(4) 0.011(5)
C29A 0.058(5) 0.073(5) 0.097(5) -0.018(5) 0.033(4) 0.031(4)
C30A 0.043(4) 0.059(5) 0.095(5) 0.003(4) 0.014(4) 0.035(4)
C31A 0.032(4) 0.075(5) 0.083(5) 0.018(4) -0.005(4) 0.027(4)
C32A 0.014(4) 0.079(5) 0.078(5) 0.001(4) -0.003(4) 0.003(4)
C33A 0.042(5) 0.089(5) 0.092(5) -0.009(5) -0.022(4) -0.010(5)
C34A 0.053(5) 0.072(5) 0.075(5) -0.001(4) -0.038(4) 0.005(4)
C35A 0.047(4) 0.066(5) 0.077(5) 0.018(4) -0.025(4) 0.016(4)
C36A 0.052(4) 0.040(4) 0.056(4) 0.031(4) -0.024(4) 0.007(4)
C37A 0.083(5) 0.058(5) 0.040(4) 0.028(4) -0.017(4) 0.004(4)
C38A 0.086(5) 0.073(5) 0.027(4) 0.010(4) -0.014(4) 0.000(5)
C39A 0.083(5) 0.078(5) 0.053(5) -0.008(4) -0.035(4) -0.004(5)
C40A 0.088(5) 0.060(5) 0.059(5) -0.035(4) -0.034(4) -0.002(5)
C41A 0.096(5) 0.054(5) 0.047(4) -0.037(4) 0.003(4) -0.008(4)
C42A 0.085(5) 0.070(5) 0.031(4) -0.021(4) 0.013(4) 0.014(4)
C43A 0.086(5) 0.065(5) 0.015(3) 0.001(4) 0.010(4) 0.001(4)
C44A 0.085(5) 0.066(5) 0.027(4) 0.010(4) 0.024(4) -0.016(4)
C45A 0.065(4) 0.079(5) 0.045(4) -0.006(4) 0.045(4) -0.028(4)
C46A 0.063(5) 0.076(5) 0.069(5) 0.006(4) 0.024(4) -0.026(4)
C47A 0.073(5) 0.051(4) 0.071(5) 0.017(4) 0.018(4) -0.025(4)
C48A 0.095(5) 0.038(4) 0.064(5) 0.023(4) 0.011(4) -0.005(4)
C49A 0.096(5) 0.056(5) 0.045(4) 0.022(4) 0.001(4) -0.011(5)
C50A 0.067(5) 0.035(4) 0.068(5) 0.020(4) -0.003(4) 0.022(4)
C51A 0.078(5) 0.029(4) 0.078(5) 0.027(4) 0.001(5) 0.005(4)
C52A 0.074(5) 0.028(4) 0.100(5) 0.003(4) -0.005(5) -0.001(4)
C53A 0.079(5) 0.035(4) 0.098(5) -0.004(4) 0.003(5) 0.024(4)
C54A 0.070(5) 0.046(4) 0.094(5) 0.004(4) 0.004(5) 0.027(4)
C55A 0.091(5) 0.055(5) 0.093(5) -0.031(4) 0.014(5) 0.022(5)
C56A 0.074(5) 0.063(5) 0.084(5) -0.035(4) 0.036(4) 0.030(4)
C57A 0.089(5) 0.049(4) 0.073(5) -0.039(4) -0.006(5) 0.012(5)
C58A 0.099(5) 0.064(5) 0.044(4) -0.037(4) 0.003(4) 0.000(5)
C59A 0.095(5) 0.060(5) 0.055(5) -0.040(4) -0.029(4) 0.003(5)
C60A 0.079(5) 0.061(5) 0.081(5) -0.048(4) -0.011(5) -0.016(4)
C61A 0.086(5) 0.045(4) 0.079(5) -0.030(4) -0.002(5) -0.021(4)
C62A 0.056(5) 0.074(5) 0.090(5) -0.025(5) -0.007(5) -0.027(4)
C63A 0.046(4) 0.075(5) 0.075(5) -0.015(4) -0.023(4) -0.016(4)
C64A 0.042(4) 0.056(5) 0.087(5) -0.006(4) 0.008(4) -0.025(4)
C65A 0.031(4) 0.073(5) 0.066(5) 0.007(4) 0.015(4) -0.021(4)
C66A 0.070(5) 0.050(4) 0.096(5) -0.002(4) 0.011(5) -0.024(4)
C67A 0.070(5) 0.036(4) 0.102(5) -0.006(4) 0.007(5) -0.017(4)
C68A 0.052(5) 0.074(5) 0.100(5) -0.022(5) -0.016(5) -0.027(4)
C69A 0.067(5) 0.058(5) 0.091(5) -0.041(4) -0.018(4) -0.018(4)
C70A 0.079(5) 0.032(4) 0.084(5) -0.027(4) -0.001(5) -0.020(4)
C71A 0.077(5) 0.032(4) 0.109(5) -0.007(4) 0.008(5) -0.022(4)
C72A 0.073(5) 0.051(5) 0.110(5) 0.008(5) 0.015(5) -0.037(4)
C73A 0.042(4) 0.060(5) 0.104(5) 0.003(5) 0.006(4) -0.035(4)
C74A 0.085(5) 0.042(4) 0.076(5) -0.043(4) -0.011(5) 0.007(4)
C75A 0.093(5) 0.048(4) 0.092(5) -0.032(4) 0.004(5) 0.020(5)
C76A 0.089(5) 0.028(4) 0.101(5) -0.009(4) 0.002(5) 0.019(4)
C77A 0.085(5) 0.028(4) 0.104(5) 0.008(4) -0.002(5) -0.005(4)
C78A 0.091(5) 0.034(4) 0.082(5) 0.031(4) 0.007(5) -0.001(4)
C79A 0.096(5) 0.050(5) 0.064(5) 0.034(4) 0.025(4) -0.020(5)
C80A 0.078(5) 0.052(5) 0.082(5) 0.027(4) 0.034(5) -0.029(4)
Ni1P 0.0018(2) 0.0019(2) 0.0021(2) -0.00008(10) 0.00009(10) 0.00002(10)
N1P 0.002(2) 0.005(2) 0.006(2) 0.0006(18) -0.0005(18) 0.0006(19)
N2P 0.0044(13) 0.0051(13) 0.0062(12) -0.0006(9) 0.0002(9) 0.0001(9)
N3P 0.003(2) 0.008(2) 0.005(2) -0.0017(18) -0.0008(18) -0.001(2)
N4P 0.0039(13) 0.0044(12) 0.0050(12) -0.0003(9) 0.0000(9) 0.0004(9)
C1P 0.002(2) 0.009(2) 0.005(2) 0.0001(19) -0.0026(19) 0.000(2)
C2P 0.002(2) 0.011(2) 0.005(2) 0.002(2) -0.001(2) 0.000(2)
C3P 0.004(2) 0.011(2) 0.006(2) 0.001(2) 0.000(2) -0.001(2)
C4P 0.003(2) 0.007(2) 0.005(2) -0.0011(19) -0.0006(19) -0.003(2)
C5P 0.003(2) 0.005(2) 0.010(2) -0.002(2) 0.004(2) -0.001(2)
C6P 0.002(2) 0.003(2) 0.012(2) -0.0013(19) 0.002(2) -0.0001(19)
C7P 0.002(2) 0.007(2) 0.016(2) 0.000(2) 0.003(2) 0.002(2)
C8P 0.005(2) 0.006(2) 0.018(2) 0.000(2) 0.002(2) 0.001(2)
C9P 0.004(2) 0.003(2) 0.011(2) 0.0003(19) 0.002(2) 0.002(2)
C10P 0.005(3) 0.010(3) 0.008(2) 0.001(2) 0.001(2) 0.002(2)
C11P 0.006(2) 0.012(2) 0.006(2) 0.000(2) -0.002(2) 0.002(2)
C12P 0.008(2) 0.015(2) 0.010(2) 0.002(2) -0.005(2) 0.002(2)
C13P 0.008(2) 0.014(2) 0.011(2) -0.002(2) -0.004(2) -0.001(2)
C14P 0.005(2) 0.012(2) 0.007(2) -0.004(2) -0.001(2) -0.003(2)
C15P 0.005(3) 0.008(2) 0.013(3) -0.004(2) 0.000(2) -0.003(2)
C16P 0.006(2) 0.008(2) 0.013(2) -0.004(2) 0.004(2) -0.001(2)
C17P 0.009(2) 0.006(2) 0.019(2) -0.006(2) 0.002(2) 0.000(2)
C18P 0.008(2) 0.005(2) 0.016(2) 0.000(2) 0.003(2) 0.002(2)
C19P 0.003(2) 0.004(2) 0.011(2) 0.0008(19) 0.000(2) 0.001(2)
C20P 0.003(2) 0.005(2) 0.006(2) 0.001(2) 0.000(2) 0.002(2)
C21P 0.006(3) 0.014(3) 0.008(3) 0.002(2) -0.004(2) 0.002(2)
C22P 0.011(4) 0.030(4) 0.018(4) 0.007(3) 0.003(3) 0.013(3)
C23P 0.008(3) 0.015(3) 0.009(3) -0.004(2) -0.002(2) -0.004(2)
C24P 0.014(4) 0.024(4) 0.021(4) -0.011(3) 0.002(3) -0.008(3)
C25P 0.007(3) 0.007(3) 0.028(3) -0.002(2) 0.001(3) 0.001(2)
C26P 0.021(2) 0.021(2) 0.026(2) 0.0003(17) 0.0031(17) -0.0035(18)
C27P 0.011(3) 0.006(3) 0.028(3) 0.005(3) 0.000(3) 0.004(2)
C28P 0.019(4) 0.017(4) 0.034(4) 0.015(3) 0.002(3) 0.003(3)
C29P 0.014(3) 0.016(3) 0.016(3) 0.003(3) -0.008(3) 0.005(3)
C30P 0.029(4) 0.018(4) 0.017(4) 0.007(3) -0.007(3) 0.005(3)
C31P 0.014(3) 0.016(3) 0.019(3) -0.006(3) -0.007(3) -0.004(3)
C32P 0.029(4) 0.021(4) 0.018(4) -0.009(3) -0.007(3) -0.005(3)
C33P 0.014(3) 0.007(3) 0.031(3) -0.008(3) 0.000(3) -0.002(3)
C34P 0.027(4) 0.020(4) 0.035(4) -0.019(3) 0.000(4) -0.006(3)
C35P 0.013(3) 0.008(3) 0.023(3) -0.001(2) 0.001(3) 0.004(3)
C36P 0.012(4) 0.018(4) 0.043(5) -0.001(3) 0.004(3) 0.010(3)
C1S 0.031(6) 0.055(7) 0.047(7) 0.009(5) -0.016(5) -0.008(5)
C2S 0.050(7) 0.069(8) 0.018(5) 0.008(5) -0.001(5) -0.006(6)
C3S 0.057(7) 0.021(5) 0.020(4) 0.001(3) 0.016(4) -0.004(4)
C4S 0.029(5) 0.031(5) 0.029(5) 0.002(4) 0.010(4) 0.001(4)
C5S 0.035(5) 0.032(5) 0.015(4) 0.000(3) -0.003(4) 0.001(4)
C6S 0.044(6) 0.032(5) 0.029(5) 0.004(4) 0.020(4) 0.002(4)
C12S 0.008(6) 0.041(7) 0.073(9) -0.014(7) 0.015(5) 0.002(5)
C21S 0.014(6) 0.045(8) 0.081(10) 0.025(7) 0.012(6) -0.005(6)
C13S 0.012(6) 0.038(7) 0.075(10) -0.008(7) 0.008(6) 0.004(6)
C23S 0.016(7) 0.044(8) 0.082(10) 0.021(8) 0.008(6) -0.005(6)
C22S 0.013(7) 0.047(8) 0.082(10) 0.028(8) 0.012(6) -0.004(6)
C11S 0.008(6) 0.042(8) 0.075(10) -0.019(7) 0.016(6) 0.001(6)

loop_
_atom_type_symbol
_atom_type_description
_atom_type_scat_dispersion_real
_atom_type_scat_dispersion_imag
_atom_type_scat_source
C C 0.0060 0.0030 'International Tables Vol C Tables 4.2.6.8 and 6.1.1.4'
H H 0.0000 0.0000 'International Tables Vol C Tables 4.2.6.8 and 6.1.1.4'
N N 0.0110 0.0050 'International Tables Vol C Tables 4.2.6.8 and 6.1.1.4'
Sc Sc 0.3460 0.5980 'International Tables Vol C Tables 4.2.6.8 and 6.1.1.4'
Ni Ni 0.2510 1.6960 'International Tables Vol C Tables 4.2.6.8 and 6.1.1.4'
Dy Dy -0.3850 6.5330 'International Tables Vol C Tables 4.2.6.8 and 6.1.1.4'

loop_
_geom_angle_atom_site_label_1
_geom_angle_atom_site_label_2
_geom_angle_atom_site_label_3
_geom_angle
_geom_angle_site_symmetry_1
_geom_angle_site_symmetry_3
N1 Dy1A C23A 155.9(4) . .
N1 Dy1A C24A 146.8(5) . .
C23A Dy1A C24A 35.8(5) . .
N1 Dy1A C28A 147.4(4) . .
C23A Dy1A C28A 36.0(3) . .
C24A Dy1A C28A 64.4(5) . .
N1 Dy1A C26A 137.8(4) . .
C23A Dy1A C26A 66.3(5) . .
C24A Dy1A C26A 56.5(5) . .
C28A Dy1A C26A 56.6(5) . .
N1 Dy1A C25A 137.5(4) . .
C23A Dy1A C25A 60.3(5) . .
C24A Dy1A C25A 32.5(5) . .
C28A Dy1A C25A 72.3(5) . .
C26A Dy1A C25A 32.2(5) . .
N1 Dy1A C27A 136.4(4) . .
C23A Dy1A C27A 61.5(5) . .
C24A Dy1A C27A 74.1(6) . .
C28A Dy1A C27A 32.4(4) . .
C26A Dy1A C27A 34.0(4) . .
C25A Dy1A C27A 62.8(5) . .
N1 Dy1A C22A 124.4(3) . .
C23A Dy1A C22A 31.6(3) . .
C24A Dy1A C22A 57.6(5) . .
C28A Dy1A C22A 54.0(4) . .
C26A Dy1A C22A 97.8(5) . .
C25A Dy1A C22A 88.4(5) . .
C27A Dy1A C22A 85.9(4) . .
N1 Dy1A C29A 118.9(3) . .
C23A Dy1A C29A 53.3(4) . .
C24A Dy1A C29A 88.5(5) . .
C28A Dy1A C29A 30.5(3) . .
C26A Dy1A C29A 85.0(5) . .
C25A Dy1A C29A 102.6(5) . .
C27A Dy1A C29A 53.8(4) . .
C22A Dy1A C29A 50.6(3) . .
N1 Dy1A C19A 116.1(4) . .
C23A Dy1A C19A 57.1(5) . .
C24A Dy1A C19A 31.7(5) . .
C28A Dy1A C19A 92.0(5) . .
C26A Dy1A C19A 84.0(5) . .
C25A Dy1A C19A 53.0(5) . .
C27A Dy1A C19A 105.8(5) . .
C22A Dy1A C19A 61.0(4) . .
C29A Dy1A C19A 107.9(4) . .
N1 Dy1A C80A 110.8(3) . .
C23A Dy1A C80A 84.8(4) . .
C24A Dy1A C80A 51.1(5) . .
C28A Dy1A C80A 98.6(4) . .
C26A Dy1A C80A 48.8(5) . .
C25A Dy1A C80A 26.7(5) . .
C27A Dy1A C80A 82.8(4) . .
C22A Dy1A C80A 108.2(4) . .
C29A Dy1A C80A 129.1(4) . .
C19A Dy1A C80A 55.2(4) . .
N1 Dy1A C56A 109.7(3) . .
C23A Dy1A C56A 51.1(4) . .
C24A Dy1A C56A 84.5(5) . .
C28A Dy1A C56A 50.6(4) . .
C26A Dy1A C56A 106.7(4) . .
C25A Dy1A C56A 111.2(5) . .
C27A Dy1A C56A 80.7(4) . .
C22A Dy1A C56A 29.8(3) . .
C29A Dy1A C56A 29.4(3) . .
C19A Dy1A C56A 90.4(4) . .
C80A Dy1A C56A 135.4(4) . .
N1 Sc1 C3A 154.8(5) . .
N1 Sc1 C75A 148.6(4) . .
C3A Sc1 C75A 38.4(5) . .
N1 Sc1 C4A 137.8(4) . .
C3A Sc1 C4A 39.3(5) . .
C75A Sc1 C4A 71.8(5) . .
N1 Sc1 C76A 139.3(4) . .
C3A Sc1 C76A 63.9(5) . .
C75A Sc1 C76A 37.9(5) . .
C4A Sc1 C76A 76.7(5) . .
N1 Sc1 C10A 133.1(4) . .
C3A Sc1 C10A 70.8(6) . .
C75A Sc1 C10A 64.9(5) . .
C4A Sc1 C10A 59.5(6) . .
C76A Sc1 C10A 34.1(5) . .
N1 Sc1 C9A 128.9(4) . .
C3A Sc1 C9A 64.2(5) . .
C75A Sc1 C9A 81.1(5) . .
C4A Sc1 C9A 33.3(5) . .
C76A Sc1 C9A 64.0(4) . .
C10A Sc1 C9A 33.8(5) . .
N1 Sc1 C2A 116.0(4) . .
C3A Sc1 C2A 38.8(5) . .
C75A Sc1 C2A 64.9(5) . .
C4A Sc1 C2A 59.0(5) . .
C76A Sc1 C2A 99.8(5) . .
C10A Sc1 C2A 108.8(5) . .
C9A Sc1 C2A 92.2(5) . .
N1 Sc1 C74A 120.1(3) . .
C3A Sc1 C74A 58.0(5) . .
C75A Sc1 C74A 29.1(4) . .
C4A Sc1 C74A 96.6(5) . .
C76A Sc1 C74A 57.6(4) . .
C10A Sc1 C74A 90.3(5) . .
C9A Sc1 C74A 110.1(4) . .
C2A Sc1 C74A 65.1(4) . .
N1 Sc1 C5A 111.6(4) . .
C3A Sc1 C5A 55.5(5) . .
C75A Sc1 C5A 93.5(4) . .
C4A Sc1 C5A 28.8(4) . .
C76A Sc1 C5A 105.4(4) . .
C10A Sc1 C5A 85.4(5) . .
C9A Sc1 C5A 53.4(5) . .
C2A Sc1 C5A 51.8(4) . .
C74A Sc1 C5A 110.6(4) . .
N1 Sc1 Sc2 33.53(18) . .
C3A Sc1 Sc2 125.0(4) . .
C75A Sc1 Sc2 152.2(4) . .
C4A Sc1 Sc2 106.9(4) . .
C76A Sc1 Sc2 169.8(4) . .
C10A Sc1 Sc2 139.6(4) . .
C9A Sc1 Sc2 113.7(3) . .
C2A Sc1 Sc2 90.2(3) . .
C74A Sc1 Sc2 130.1(3) . .
C5A Sc1 Sc2 78.9(3) . .
N1 Sc1 Dy1A 28.99(17) . .
C3A Sc1 Dy1A 163.3(4) . .
C75A Sc1 Dy1A 127.5(3) . .
C4A Sc1 Dy1A 157.3(4) . .
C76A Sc1 Dy1A 110.5(4) . .
C10A Sc1 Dy1A 114.1(4) . .
C9A Sc1 Dy1A 129.2(4) . .
C2A Sc1 Dy1A 136.2(3) . .
C74A Sc1 Dy1A 105.5(3) . .
C5A Sc1 Dy1A 138.7(3) . .
Sc2 Sc1 Dy1A 62.48(5) . .
N1 Sc2 C47A 155.9(4) . .
N1 Sc2 C66A 159.1(4) . .
C47A Sc2 C66A 38.2(5) . .
N1 Sc2 C48A 134.0(4) . .
C47A Sc2 C48A 39.5(5) . .
C66A Sc2 C48A 67.0(5) . .
N1 Sc2 C67A 138.5(4) . .
C47A Sc2 C67A 65.5(5) . .
C66A Sc2 C67A 34.8(4) . .
C48A Sc2 C67A 74.3(5) . .
N1 Sc2 C46A 125.8(4) . .
C47A Sc2 C46A 33.3(5) . .
C66A Sc2 C46A 57.9(5) . .
C48A Sc2 C46A 63.5(5) . .
C67A Sc2 C46A 92.1(5) . .
N1 Sc2 C64A 125.6(3) . .
C47A Sc2 C64A 58.2(5) . .
C66A Sc2 C64A 36.6(4) . .
C48A Sc2 C64A 96.7(4) . .
C67A Sc2 C64A 61.6(4) . .
C46A Sc2 C64A 53.0(4) . .
N1 Sc2 C51A 126.8(4) . .
C47A Sc2 C51A 60.6(5) . .
C66A Sc2 C51A 70.5(5) . .
C48A Sc2 C51A 29.6(5) . .
C67A Sc2 C51A 59.4(4) . .
C46A Sc2 C51A 90.8(5) . .
C64A Sc2 C51A 106.9(4) . .
N1 Sc2 C52A 127.1(4) . .
C47A Sc2 C52A 73.4(5) . .
C66A Sc2 C52A 58.4(5) . .
C48A Sc2 C52A 60.5(5) . .
C67A Sc2 C52A 30.3(4) . .
C46A Sc2 C52A 106.3(5) . .
C64A Sc2 C52A 91.0(4) . .
C51A Sc2 C52A 35.3(5) . .
N1 Sc2 C65A 113.2(3) . .
C47A Sc2 C65A 55.5(5) . .
C66A Sc2 C65A 58.1(5) . .
C48A Sc2 C65A 92.4(5) . .
C67A Sc2 C65A 90.5(4) . .
C46A Sc2 C65A 30.7(4) . .
C64A Sc2 C65A 32.1(3) . .
C51A Sc2 C65A 116.0(4) . .
C52A Sc2 C65A 116.4(4) . .
N1 Sc2 Sc1 33.28(18) . .
C47A Sc2 Sc1 125.1(4) . .
C66A Sc2 Sc1 139.8(4) . .
C48A Sc2 Sc1 127.6(4) . .
C67A Sc2 Sc1 157.0(3) . .
C46A Sc2 Sc1 92.8(4) . .
C64A Sc2 Sc1 104.6(2) . .
C51A Sc2 Sc1 142.9(3) . .
C52A Sc2 Sc1 160.3(4) . .
C65A Sc2 Sc1 82.5(3) . .
N1 Sc2 Dy1A 29.56(17) . .
C47A Sc2 Dy1A 166.1(4) . .
C66A Sc2 Dy1A 144.7(3) . .
C48A Sc2 Dy1A 126.9(4) . .
C67A Sc2 Dy1A 112.0(3) . .
C46A Sc2 Dy1A 155.2(4) . .
C64A Sc2 Dy1A 133.9(3) . .
C51A Sc2 Dy1A 106.0(3) . .
C52A Sc2 Dy1A 97.7(4) . .
C65A Sc2 Dy1A 138.0(3) . .
Sc1 Sc2 Dy1A 62.81(5) . .
Sc1 N1 Sc2 113.2(3) . .
Sc1 N1 Dy1A 124.0(3) . .
Sc2 N1 Dy1A 122.7(3) . .
C2A C1A C45A 121.8(13) . .
C2A C1A C5A 106.1(12) . .
C45A C1A C5A 125.5(13) . .
C1A C2A C42A 121.8(13) . .
C1A C2A C3A 109.0(12) . .
C42A C2A C3A 120.1(13) . .
C1A C2A Sc1 87.4(8) . .
C42A C2A Sc1 94.2(7) . .
C3A C2A Sc1 56.9(5) . .
C75A C3A C4A 126.9(13) . .
C75A C3A C2A 115.0(12) . .
C4A C3A C2A 100.8(12) . .
C75A C3A Sc1 71.7(7) . .
C4A C3A Sc1 74.6(7) . .
C2A C3A Sc1 84.3(6) . .
C5A C4A C9A 120.8(15) . .
C5A C4A C3A 110.0(13) . .
C9A C4A C3A 117.6(14) . .
C5A C4A Sc1 91.2(8) . .
C9A C4A Sc1 78.6(7) . .
C3A C4A Sc1 66.1(6) . .
C4A C5A C6A 124.9(14) . .
C4A C5A C1A 114.1(13) . .
C6A C5A C1A 113.4(12) . .
C4A C5A Sc1 60.1(7) . .
C6A C5A Sc1 102.1(7) . .
C1A C5A Sc1 81.5(7) . .
C7A C6A C5A 119.3(11) . .
C7A C6A C65A 117.7(7) . .
C5A C6A C65A 116.2(10) . .
C6A C7A C63A 122.1(7) . .
C6A C7A C8A 119.4(10) . .
C63A C7A C8A 106.6(11) . .
C13A C8A C7A 110.5(13) . .
C13A C8A C9A 126.7(13) . .
C7A C8A C9A 115.3(11) . .
C4A C9A C10A 115.2(14) . .
C4A C9A C8A 119.7(13) . .
C10A C9A C8A 116.1(13) . .
C4A C9A Sc1 68.1(7) . .
C10A C9A Sc1 72.2(7) . .
C8A C9A Sc1 100.3(7) . .
C76A C10A C9A 129.8(15) . .
C76A C10A C11A 101.6(14) . .
C9A C10A C11A 119.3(14) . .
C76A C10A Sc1 70.8(7) . .
C9A C10A Sc1 74.1(7) . .
C11A C10A Sc1 100.4(8) . .
C12A C11A C78A 114.7(14) . .
C12A C11A C10A 121.0(14) . .
C78A C11A C10A 114.9(13) . .
C17A C12A C11A 118.3(14) . .
C17A C12A C13A 113.0(13) . .
C11A C12A C13A 120.9(13) . .
C8A C13A C14A 113.5(15) . .
C8A C13A C12A 116.1(13) . .
C14A C13A C12A 121.9(16) . .
C15A C14A C13A 123.8(16) . .
C15A C14A C63A 119.7(12) . .
C13A C14A C63A 104.3(14) . .
C16A C15A C14A 118.8(13) . .
C16A C15A C59A 119.7(9) . .
C14A C15A C59A 116.7(13) . .
C15A C16A C20A 123.6(8) . .
C15A C16A C17A 122.0(13) . .
C20A C16A C17A 104.6(11) . .
C18A C17A C12A 124.1(15) . .
C18A C17A C16A 106.0(14) . .
C12A C17A C16A 119.6(14) . .
C17A C18A C19A 113.0(15) . .
C17A C18A C79A 116.8(16) . .
C19A C18A C79A 121.7(15) . .
C20A C19A C18A 109.5(15) . .
C20A C19A C24A 117.5(14) . .
C18A C19A C24A 123.7(14) . .
C20A C19A Dy1A 88.5(8) . .
C18A C19A Dy1A 96.6(7) . .
C24A C19A Dy1A 57.3(6) . .
C21A C20A C19A 126.1(14) . .
C21A C20A C16A 117.4(8) . .
C19A C20A C16A 106.9(12) . .
C20A C21A C22A 118.1(12) . .
C20A C21A C58A 120.1(8) . .
C22A C21A C58A 116.4(12) . .
C21A C22A C23A 122.7(12) . .
C21A C22A C56A 117.5(12) . .
C23A C22A C56A 108.8(7) . .
C21A C22A Dy1A 91.2(7) . .
C23A C22A Dy1A 61.3(6) . .
C56A C22A Dy1A 84.1(6) . .
C22A C23A C24A 118.0(12) . .
C22A C23A C28A 107.6(7) . .
C24A C23A C28A 121.2(12) . .
C22A C23A Dy1A 87.1(7) . .
C24A C23A Dy1A 73.5(6) . .
C28A C23A Dy1A 73.8(7) . .
C25A C24A C23A 119.0(15) . .
C25A C24A C19A 114.1(16) . .
C23A C24A C19A 117.2(13) . .
C25A C24A Dy1A 77.8(8) . .
C23A C24A Dy1A 70.7(6) . .
C19A C24A Dy1A 91.0(7) . .
C80A C25A C24A 121.1(17) . .
C80A C25A C26A 114.3(16) . .
C24A C25A C26A 114.3(17) . .
C80A C25A Dy1A 94.9(8) . .
C24A C25A Dy1A 69.8(8) . .
C26A C25A Dy1A 73.3(8) . .
C25A C26A C27A 133.4(15) . .
C25A C26A C73A 104.5(14) . .
C27A C26A C73A 111.4(12) . .
C25A C26A Dy1A 74.5(8) . .
C27A C26A Dy1A 74.2(7) . .
C73A C26A Dy1A 94.3(7) . .
C28A C27A C32A 125.1(13) . .
C28A C27A C26A 109.7(14) . .
C32A C27A C26A 116.0(12) . .
C28A C27A Dy1A 69.8(8) . .
C32A C27A Dy1A 96.9(8) . .
C26A C27A Dy1A 71.8(7) . .
C27A C28A C29A 119.1(12) . .
C27A C28A C23A 121.6(12) . .
C29A C28A C23A 108.0(7) . .
C27A C28A Dy1A 77.8(8) . .
C29A C28A Dy1A 89.2(7) . .
C23A C28A Dy1A 70.1(7) . .
C30A C29A C28A 118.8(13) . .
C30A C29A C56A 123.1(13) . .
C28A C29A C56A 108.8(7) . .
C30A C29A Dy1A 96.4(8) . .
C28A C29A Dy1A 60.3(6) . .
C56A C29A Dy1A 81.0(6) . .
C29A C30A C31A 126.9(14) . .
C29A C30A C54A 113.0(14) . .
C31A C30A C54A 112.5(13) . .
C35A C31A C30A 128.0(14) . .
C35A C31A C32A 109.2(14) . .
C30A C31A C32A 114.4(13) . .
C33A C32A C27A 128.5(14) . .
C33A C32A C31A 106.5(14) . .
C27A C32A C31A 115.5(13) . .
C68A C33A C32A 121.1(14) . .
C68A C33A C34A 119.8(8) . .
C32A C33A C34A 109.4(13) . .
C39A C34A C35A 122.7(13) . .
C39A C34A C33A 120.6(8) . .
C35A C34A C33A 103.9(12) . .
C31A C35A C36A 116.3(14) . .
C31A C35A C34A 111.0(14) . .
C36A C35A C34A 123.2(14) . .
C37A C36A C35A 115.9(13) . .
C37A C36A C50A 112.7(12) . .
C35A C36A C50A 123.8(14) . .
C49A C37A C36A 123.8(14) . .
C49A C37A C38A 112.1(14) . .
C36A C37A C38A 114.6(13) . .
C39A C38A C37A 124.1(13) . .
C39A C38A C43A 122.0(8) . .
C37A C38A C43A 100.0(10) . .
C34A C39A C38A 117.8(11) . .
C34A C39A C40A 118.9(8) . .
C38A C39A C40A 119.5(8) . .
C69A C40A C41A 113.6(10) . .
C69A C40A C39A 119.1(7) . .
C41A C40A C39A 117.6(7) . .
C40A C41A C74A 107.9(11) . .
C40A C41A C42A 122.5(7) . .
C74A C41A C42A 118.7(11) . .
C43A C42A C2A 116.0(12) . .
C43A C42A C41A 120.0(8) . .
C2A C42A C41A 117.0(11) . .
C42A C43A C44A 126.7(12) . .
C42A C43A C38A 117.6(8) . .
C44A C43A C38A 106.7(11) . .
C43A C44A C45A 117.9(12) . .
C43A C44A C49A 111.7(13) . .
C45A C44A C49A 118.5(12) . .
C46A C45A C1A 118.5(14) . .
C46A C45A C44A 120.0(14) . .
C1A C45A C44A 115.5(12) . .
C47A C46A C65A 116.0(14) . .
C47A C46A C45A 121.2(15) . .
C65A C46A C45A 114.3(14) . .
C47A C46A Sc2 64.9(8) . .
C65A C46A Sc2 82.9(8) . .
C45A C46A Sc2 93.7(8) . .
C46A C47A C66A 107.7(13) . .
C46A C47A C48A 121.1(13) . .
C66A C47A C48A 115.4(13) . .
C46A C47A Sc2 81.9(8) . .
C66A C47A Sc2 71.2(7) . .
C48A C47A Sc2 76.5(7) . .
C51A C48A C49A 118.3(15) . .
C51A C48A C47A 116.7(14) . .
C49A C48A C47A 116.5(14) . .
C51A C48A Sc2 81.8(8) . .
C49A C48A Sc2 95.2(8) . .
C47A C48A Sc2 64.0(6) . .
C37A C49A C48A 122.7(16) . .
C37A C49A C44A 109.5(13) . .
C48A C49A C44A 121.4(14) . .
C36A C50A C51A 121.5(13) . .
C36A C50A C54A 120.1(13) . .
C51A C50A C54A 110.5(13) . .
C48A C51A C50A 120.7(14) . .
C48A C51A C52A 125.7(14) . .
C50A C51A C52A 105.0(13) . .
C48A C51A Sc2 68.6(7) . .
C50A C51A Sc2 103.1(7) . .
C52A C51A Sc2 74.1(6) . .
C67A C52A C53A 130.9(15) . .
C67A C52A C51A 116.6(14) . .
C53A C52A C51A 102.2(12) . .
C67A C52A Sc2 66.5(8) . .
C53A C52A Sc2 102.9(8) . .
C51A C52A Sc2 70.6(7) . .
C54A C53A C52A 115.0(15) . .
C54A C53A C55A 125.8(16) . .
C52A C53A C55A 111.1(14) . .
C53A C54A C50A 107.3(14) . .
C53A C54A C30A 123.0(15) . .
C50A C54A C30A 119.1(13) . .
C57A C55A C56A 122.1(16) . .
C57A C55A C53A 121.5(16) . .
C56A C55A C53A 106.7(14) . .
C55A C56A C29A 127.7(12) . .
C55A C56A C22A 119.5(12) . .
C29A C56A C22A 106.8(7) . .
C55A C56A Dy1A 107.1(8) . .
C29A C56A Dy1A 69.6(6) . .
C22A C56A Dy1A 66.2(5) . .
C55A C57A C58A 123.7(14) . .
C55A C57A C61A 124.8(14) . .
C58A C57A C61A 105.4(7) . .
C59A C58A C57A 108.1(7) . .
C59A C58A C21A 120.6(7) . .
C57A C58A C21A 120.0(10) . .
C58A C59A C60A 110.0(7) . .
C58A C59A C15A 118.2(7) . .
C60A C59A C15A 121.4(10) . .
C61A C60A C59A 107.9(7) . .
C61A C60A C62A 117.7(7) . .
C59A C60A C62A 124.7(10) . .
C60A C61A C57A 108.4(7) . .
C60A C61A C67A 121.9(7) . .
C57A C61A C67A 120.1(10) . .
C63A C62A C64A 121.7(8) . .
C63A C62A C60A 111.6(10) . .
C64A C62A C60A 120.1(7) . .
C62A C63A C7A 120.3(8) . .
C62A C63A C14A 124.9(12) . .
C7A C63A C14A 105.0(10) . .
C62A C64A C65A 120.8(7) . .
C62A C64A C66A 120.9(7) . .
C65A C64A C66A 109.9(9) . .
C62A C64A Sc2 97.1(7) . .
C65A C64A Sc2 80.0(7) . .
C66A C64A Sc2 62.7(6) . .
C46A C65A C64A 104.2(12) . .
C46A C65A C6A 131.9(12) . .
C64A C65A C6A 116.8(7) . .
C46A C65A Sc2 66.4(7) . .
C64A C65A Sc2 67.9(6) . .
C6A C65A Sc2 106.1(7) . .
C67A C66A C47A 123.1(12) . .
C67A C66A C64A 119.5(8) . .
C47A C66A C64A 102.2(11) . .
C67A C66A Sc2 79.4(8) . .
C47A C66A Sc2 70.7(7) . .
C64A C66A Sc2 80.7(7) . .
C52A C67A C66A 122.1(13) . .
C52A C67A C61A 111.2(13) . .
C66A C67A C61A 119.1(7) . .
C52A C67A Sc2 83.2(8) . .
C66A C67A Sc2 65.7(7) . .
C61A C67A Sc2 95.7(7) . .
C33A C68A C73A 119.7(11) . .
C33A C68A C69A 118.9(8) . .
C73A C68A C69A 117.1(7) . .
C40A C69A C70A 107.5(10) . .
C40A C69A C68A 121.4(7) . .
C70A C69A C68A 119.5(7) . .
C69A C70A C71A 123.4(7) . .
C69A C70A C74A 110.7(10) . .
C71A C70A C74A 115.6(7) . .
C77A C71A C72A 117.3(11) . .
C77A C71A C70A 118.6(7) . .
C72A C71A C70A 118.0(7) . .
C71A C72A C80A 125.2(13) . .
C71A C72A C73A 119.9(8) . .
C80A C72A C73A 107.6(12) . .
C68A C73A C72A 121.3(8) . .
C68A C73A C26A 122.9(11) . .
C72A C73A C26A 104.3(11) . .
C75A C74A C41A 128.0(12) . .
C75A C74A C70A 123.4(8) . .
C41A C74A C70A 100.3(11) . .
C75A C74A Sc1 56.3(7) . .
C41A C74A Sc1 93.5(7) . .
C70A C74A Sc1 98.8(6) . .
C74A C75A C3A 120.6(13) . .
C74A C75A C76A 121.4(8) . .
C3A C75A C76A 110.4(12) . .
C74A C75A Sc1 94.6(8) . .
C3A C75A Sc1 70.0(7) . .
C76A C75A Sc1 76.5(7) . .
C10A C76A C77A 114.8(13) . .
C10A C76A C75A 118.7(13) . .
C77A C76A C75A 116.3(8) . .
C10A C76A Sc1 75.1(8) . .
C77A C76A Sc1 99.0(7) . .
C75A C76A Sc1 65.7(7) . .
C71A C77A C76A 124.5(8) . .
C71A C77A C78A 117.6(12) . .
C76A C77A C78A 106.4(12) . .
C79A C78A C11A 124.1(16) . .
C79A C78A C77A 125.1(16) . .
C11A C78A C77A 102.0(13) . .
C78A C79A C18A 121.9(17) . .
C78A C79A C80A 121.0(16) . .
C18A C79A C80A 111.0(15) . .
C25A C80A C72A 109.1(15) . .
C25A C80A C79A 128.3(16) . .
C72A C80A C79A 113.4(14) . .
C25A C80A Dy1A 58.3(7) . .
C72A C80A Dy1A 88.9(7) . .
C79A C80A Dy1A 94.2(7) . .
N1P Ni1P N3P 177.2(2) . .
N1P Ni1P N4P 90.3(2) . .
N3P Ni1P N4P 89.8(2) . .
N1P Ni1P N2P 89.8(2) . .
N3P Ni1P N2P 89.9(2) . .
N4P Ni1P N2P 177.4(2) . .
C1P N1P C4P 104.2(5) . .
C1P N1P Ni1P 128.1(4) . .
C4P N1P Ni1P 127.6(4) . .
C19P N2P C16P 103.7(5) . .
C19P N2P Ni1P 128.1(4) . .
C16P N2P Ni1P 128.2(4) . .
C11P N3P C14P 104.7(5) . .
C11P N3P Ni1P 127.8(4) . .
C14P N3P Ni1P 127.4(4) . .
C9P N4P C6P 104.4(5) . .
C9P N4P Ni1P 128.2(4) . .
C6P N4P Ni1P 127.4(4) . .
C20P C1P N1P 125.3(6) . .
C20P C1P C2P 123.5(6) . .
N1P C1P C2P 111.1(6) . .
C3P C2P C1P 106.9(6) . .
C3P C2P C21P 129.0(6) . .
C1P C2P C21P 123.9(6) . .
C2P C3P C4P 106.2(6) . .
C2P C3P C23P 129.5(6) . .
C4P C3P C23P 124.1(6) . .
C5P C4P N1P 125.5(6) . .
C5P C4P C3P 123.0(6) . .
N1P C4P C3P 111.5(6) . .
C4P C5P C6P 123.5(6) . .
C4P C5P H5P 118.3 . .
C6P C5P H5P 118.3 . .
N4P C6P C5P 125.7(6) . .
N4P C6P C7P 111.9(5) . .
C5P C6P C7P 122.4(6) . .
C8P C7P C6P 105.5(6) . .
C8P C7P C25P 129.0(6) . .
C6P C7P C25P 125.4(6) . .
C7P C8P C9P 106.7(6) . .
C7P C8P C27P 128.9(6) . .
C9P C8P C27P 124.4(6) . .
N4P C9P C10P 124.8(6) . .
N4P C9P C8P 111.5(6) . .
C10P C9P C8P 123.6(6) . .
C11P C10P C9P 123.9(6) . .
C11P C10P H10P 118.0 . .
C9P C10P H10P 118.0 . .
N3P C11P C10P 125.4(6) . .
N3P C11P C12P 111.3(6) . .
C10P C11P C12P 123.2(6) . .
C13P C12P C11P 106.9(6) . .
C13P C12P C29P 128.8(6) . .
C11P C12P C29P 124.3(7) . .
C12P C13P C14P 105.9(6) . .
C12P C13P C31P 129.8(6) . .
C14P C13P C31P 123.9(6) . .
C15P C14P N3P 126.4(6) . .
C15P C14P C13P 122.4(6) . .
N3P C14P C13P 111.1(6) . .
C14P C15P C16P 123.6(6) . .
C14P C15P H15P 118.2 . .
C16P C15P H15P 118.2 . .
N2P C16P C15P 124.3(6) . .
N2P C16P C17P 111.8(6) . .
C15P C16P C17P 123.9(6) . .
C18P C17P C16P 106.7(6) . .
C18P C17P C33P 128.5(7) . .
C16P C17P C33P 124.7(6) . .
C17P C18P C19P 105.2(6) . .
C17P C18P C35P 129.6(6) . .
C19P C18P C35P 125.2(6) . .
N2P C19P C20P 124.5(6) . .
N2P C19P C18P 112.7(6) . .
C20P C19P C18P 122.8(6) . .
C1P C20P C19P 124.1(6) . .
C1P C20P H20P 117.9 . .
C19P C20P H20P 117.9 . .
C2P C21P C22P 111.1(6) . .
C2P C21P H21A 109.4 . .
C22P C21P H21A 109.4 . .
C2P C21P H21B 109.4 . .
C22P C21P H21B 109.4 . .
H21A C21P H21B 108.0 . .
C21P C22P H22A 109.5 . .
C21P C22P H22B 109.5 . .
H22A C22P H22B 109.5 . .
C21P C22P H22C 109.5 . .
H22A C22P H22C 109.5 . .
H22B C22P H22C 109.5 . .
C3P C23P C24P 111.2(6) . .
C3P C23P H23A 109.4 . .
C24P C23P H23A 109.4 . .
C3P C23P H23B 109.4 . .
C24P C23P H23B 109.4 . .
H23A C23P H23B 108.0 . .
C23P C24P H24A 109.5 . .
C23P C24P H24B 109.5 . .
H24A C24P H24B 109.5 . .
C23P C24P H24C 109.5 . .
H24A C24P H24C 109.5 . .
H24B C24P H24C 109.5 . .
C7P C25P C26P 113.1(6) . .
C7P C25P H25A 109.0 . .
C26P C25P H25A 109.0 . .
C7P C25P H25B 109.0 . .
C26P C25P H25B 109.0 . .
H25A C25P H25B 107.8 . .
C25P C26P H26A 109.5 . .
C25P C26P H26B 109.5 . .
H26A C26P H26B 109.5 . .
C25P C26P H26C 109.5 . .
H26A C26P H26C 109.5 . .
H26B C26P H26C 109.5 . .
C8P C27P C28P 112.5(6) . .
C8P C27P H27A 109.1 . .
C28P C27P H27A 109.1 . .
C8P C27P H27B 109.1 . .
C28P C27P H27B 109.1 . .
H27A C27P H27B 107.8 . .
C27P C28P H28A 109.5 . .
C27P C28P H28B 109.5 . .
H28A C28P H28B 109.5 . .
C27P C28P H28C 109.5 . .
H28A C28P H28C 109.5 . .
H28B C28P H28C 109.5 . .
C12P C29P C30P 112.5(6) . .
C12P C29P H29A 109.1 . .
C30P C29P H29A 109.1 . .
C12P C29P H29B 109.1 . .
C30P C29P H29B 109.1 . .
H29A C29P H29B 107.8 . .
C29P C30P H30A 109.5 . .
C29P C30P H30B 109.5 . .
H30A C30P H30B 109.5 . .
C29P C30P H30C 109.5 . .
H30A C30P H30C 109.5 . .
H30B C30P H30C 109.5 . .
C13P C31P C32P 113.7(6) . .
C13P C31P H31A 108.8 . .
C32P C31P H31A 108.8 . .
C13P C31P H31B 108.8 . .
C32P C31P H31B 108.8 . .
H31A C31P H31B 107.7 . .
C31P C32P H32A 109.5 . .
C31P C32P H32B 109.5 . .
H32A C32P H32B 109.5 . .
C31P C32P H32C 109.5 . .
H32A C32P H32C 109.5 . .
H32B C32P H32C 109.5 . .
C17P C33P C34P 113.2(7) . .
C17P C33P H33A 108.9 . .
C34P C33P H33A 108.9 . .
C17P C33P H33B 108.9 . .
C34P C33P H33B 108.9 . .
H33A C33P H33B 107.8 . .
C33P C34P H34A 109.5 . .
C33P C34P H34B 109.5 . .
H34A C34P H34B 109.5 . .
C33P C34P H34C 109.5 . .
H34A C34P H34C 109.5 . .
H34B C34P H34C 109.5 . .
C18P C35P C36P 112.8(6) . .
C18P C35P H35A 109.0 . .
C36P C35P H35A 109.0 . .
C18P C35P H35B 109.0 . .
C36P C35P H35B 109.0 . .
H35A C35P H35B 107.8 . .
C35P C36P H36A 109.5 . .
C35P C36P H36B 109.5 . .
H36A C36P H36B 109.5 . .
C35P C36P H36C 109.5 . .
H36A C36P H36C 109.5 . .
H36B C36P H36C 109.5 . .
C6S C1S C2S 119.3(11) . .
C6S C1S H1S 120.3 . .
C2S C1S H1S 120.3 . .
C3S C2S C1S 119.6(9) . .
C3S C2S H2S 120.2 . .
C1S C2S H2S 120.2 . .
C4S C3S C2S 119.5(10) . .
C4S C3S H3S 120.2 . .
C2S C3S H3S 120.2 . .
C3S C4S C5S 121.4(10) . .
C3S C4S H4S 119.3 . .
C5S C4S H4S 119.3 . .
C6S C5S C4S 119.1(9) . .
C6S C5S H5S 120.5 . .
C4S C5S H5S 120.5 . .
C1S C6S C5S 121.1(10) . .
C1S C6S H6S 119.4 . .
C5S C6S H6S 119.4 . .
C11S C12S C13S 117(2) . .
C11S C12S H12S 121.5 . .
C13S C12S H12S 121.5 . .
C22S C21S C23S 115(2) . .
C22S C21S H21S 122.3 . .
C23S C21S H21S 122.3 . .
C12S C13S C11S 118(2) . 2_755
C12S C13S H13S 121.1 . .
C11S C13S H13S 121.1 2_755 .
C21S C23S C22S 119(2) . 2_755
C21S C23S H23S 120.7 . .
C22S C23S H23S 120.7 2_755 .
C21S C22S C23S 124.7(19) . 2_755
C21S C22S H22S 117.6 . .
C23S C22S H22S 117.6 2_755 .
C12S C11S C13S 123.9(17) . 2_755
C12S C11S H11S 118.1 . .
C13S C11S H11S 118.1 2_755 .

loop_
_geom_bond_atom_site_label_1
_geom_bond_atom_site_label_2
_geom_bond_distance
_geom_bond_site_symmetry_2
Dy1A N1 2.096(6) .
Dy1A C23A 2.403(12) .
Dy1A C24A 2.440(13) .
Dy1A C28A 2.454(13) .
Dy1A C26A 2.525(13) .
Dy1A C25A 2.541(14) .
Dy1A C27A 2.556(14) .
Dy1A C22A 2.737(11) .
Dy1A C29A 2.825(12) .
Dy1A C19A 2.900(12) .
Dy1A C80A 2.975(12) .
Dy1A C56A 2.977(11) .
Sc1 N1 1.965(6) .
Sc1 C3A 2.203(11) .
Sc1 C75A 2.226(13) .
Sc1 C4A 2.324(12) .
Sc1 C76A 2.376(13) .
Sc1 C10A 2.431(13) .
Sc1 C9A 2.457(11) .
Sc1 C2A 2.618(12) .
Sc1 C74A 2.667(11) .
Sc1 C5A 2.681(13) .
Sc1 Sc2 3.291(3) .
Sc2 N1 1.978(6) .
Sc2 C47A 2.226(12) .
Sc2 C66A 2.233(13) .
Sc2 C48A 2.408(12) .
Sc2 C67A 2.408(12) .
Sc2 C46A 2.434(13) .
Sc2 C64A 2.480(12) .
Sc2 C51A 2.559(11) .
Sc2 C52A 2.608(13) .
Sc2 C65A 2.636(12) .
C1A C2A 1.349(19) .
C1A C45A 1.44(2) .
C1A C5A 1.545(19) .
C2A C42A 1.422(17) .
C2A C3A 1.65(2) .
C3A C75A 1.46(2) .
C3A C4A 1.53(2) .
C4A C5A 1.290(19) .
C4A C9A 1.377(19) .
C5A C6A 1.421(16) .
C6A C7A 1.363(16) .
C6A C65A 1.485(15) .
C7A C63A 1.412(16) .
C7A C8A 1.487(16) .
C8A C13A 1.351(19) .
C8A C9A 1.509(19) .
C9A C10A 1.42(2) .
C10A C76A 1.410(19) .
C10A C11A 1.48(2) .
C11A C12A 1.422(19) .
C11A C78A 1.45(2) .
C12A C17A 1.36(2) .
C12A C13A 1.484(19) .
C13A C14A 1.358(18) .
C14A C15A 1.33(2) .
C14A C63A 1.63(2) .
C15A C16A 1.266(19) .
C15A C59A 1.497(17) .
C16A C20A 1.49(2) .
C16A C17A 1.544(18) .
C17A C18A 1.33(2) .
C18A C19A 1.42(2) .
C18A C79A 1.42(2) .
C19A C20A 1.394(18) .
C19A C24A 1.52(2) .
C20A C21A 1.361(17) .
C21A C22A 1.430(17) .
C21A C58A 1.454(17) .
C22A C23A 1.437(13) .
C22A C56A 1.485(13) .
C23A C24A 1.49(2) .
C23A C28A 1.503(13) .
C24A C25A 1.40(2) .
C25A C80A 1.34(2) .
C25A C26A 1.41(2) .
C26A C27A 1.49(2) .
C26A C73A 1.549(19) .
C27A C28A 1.403(19) .
C27A C32A 1.42(2) .
C28A C29A 1.435(13) .
C29A C30A 1.323(18) .
C29A C56A 1.477(13) .
C30A C31A 1.47(2) .
C30A C54A 1.53(2) .
C31A C35A 1.37(2) .
C31A C32A 1.538(19) .
C32A C33A 1.324(19) .
C33A C68A 1.287(17) .
C33A C34A 1.60(2) .
C34A C39A 1.285(18) .
C34A C35A 1.406(17) .
C35A C36A 1.398(18) .
C36A C37A 1.399(19) .
C36A C50A 1.419(18) .
C37A C49A 1.295(19) .
C37A C38A 1.551(18) .
C38A C39A 1.292(16) .
C38A C43A 1.595(18) .
C39A C40A 1.568(15) .
C40A C69A 1.320(15) .
C40A C41A 1.375(16) .
C41A C74A 1.445(16) .
C41A C42A 1.504(17) .
C42A C43A 1.352(15) .
C43A C44A 1.355(16) .
C44A C45A 1.47(2) .
C44A C49A 1.48(2) .
C45A C46A 1.443(19) .
C46A C47A 1.35(2) .
C46A C65A 1.355(18) .
C47A C66A 1.459(18) .
C47A C48A 1.57(2) .
C48A C51A 1.28(2) .
C48A C49A 1.407(19) .
C50A C51A 1.441(19) .
C50A C54A 1.44(2) .
C51A C52A 1.57(2) .
C52A C67A 1.326(18) .
C52A C53A 1.45(2) .
C53A C54A 1.34(2) .
C53A C55A 1.53(2) .
C55A C57A 1.212(19) .
C55A C56A 1.43(2) .
C57A C58A 1.441(12) .
C57A C61A 1.443(13) .
C58A C59A 1.377(12) .
C59A C60A 1.396(12) .
C60A C61A 1.396(12) .
C60A C62A 1.532(15) .
C61A C67A 1.501(16) .
C62A C63A 1.323(16) .
C62A C64A 1.381(15) .
C64A C65A 1.422(15) .
C64A C66A 1.498(16) .
C66A C67A 1.398(17) .
C68A C73A 1.420(17) .
C68A C69A 1.550(15) .
C69A C70A 1.343(15) .
C70A C71A 1.501(15) .
C70A C74A 1.516(17) .
C71A C77A 1.375(16) .
C71A C72A 1.420(17) .
C72A C80A 1.444(19) .
C72A C73A 1.487(18) .
C74A C75A 1.300(17) .
C75A C76A 1.500(18) .
C76A C77A 1.441(18) .
C77A C78A 1.533(19) .
C78A C79A 1.22(2) .
C79A C80A 1.52(2) .
Ni1P N1P 1.957(5) .
Ni1P N3P 1.959(5) .
Ni1P N4P 1.970(5) .
Ni1P N2P 1.973(5) .
N1P C1P 1.372(8) .
N1P C4P 1.386(8) .
N2P C19P 1.363(8) .
N2P C16P 1.379(8) .
N3P C11P 1.371(8) .
N3P C14P 1.372(8) .
N4P C9P 1.366(8) .
N4P C6P 1.376(8) .
C1P C20P 1.367(9) .
C1P C2P 1.457(8) .
C2P C3P 1.349(10) .
C2P C21P 1.496(9) .
C3P C4P 1.448(9) .
C3P C23P 1.486(9) .
C4P C5P 1.378(9) .
C5P C6P 1.381(9) .
C5P H5P 0.9300 .
C6P C7P 1.446(9) .
C7P C8P 1.365(10) .
C7P C25P 1.493(9) .
C8P C9P 1.444(9) .
C8P C27P 1.500(9) .
C9P C10P 1.381(9) .
C10P C11P 1.378(10) .
C10P H10P 0.9300 .
C11P C12P 1.449(9) .
C12P C13P 1.349(11) .
C12P C29P 1.492(9) .
C13P C14P 1.464(9) .
C13P C31P 1.490(9) .
C14P C15P 1.369(10) .
C15P C16P 1.391(9) .
C15P H15P 0.9300 .
C16P C17P 1.429(10) .
C17P C18P 1.368(10) .
C17P C33P 1.501(9) .
C18P C19P 1.441(9) .
C18P C35P 1.501(9) .
C19P C20P 1.398(9) .
C20P H20P 0.9300 .
C21P C22P 1.545(10) .
C21P H21A 0.9700 .
C21P H21B 0.9700 .
C22P H22A 0.9600 .
C22P H22B 0.9600 .
C22P H22C 0.9600 .
C23P C24P 1.535(10) .
C23P H23A 0.9700 .
C23P H23B 0.9700 .
C24P H24A 0.9600 .
C24P H24B 0.9600 .
C24P H24C 0.9600 .
C25P C26P 1.531(11) .
C25P H25A 0.9700 .
C25P H25B 0.9700 .
C26P H26A 0.9600 .
C26P H26B 0.9600 .
C26P H26C 0.9600 .
C27P C28P 1.552(11) .
C27P H27A 0.9700 .
C27P H27B 0.9700 .
C28P H28A 0.9600 .
C28P H28B 0.9600 .
C28P H28C 0.9600 .
C29P C30P 1.539(11) .
C29P H29A 0.9700 .
C29P H29B 0.9700 .
C30P H30A 0.9600 .
C30P H30B 0.9600 .
C30P H30C 0.9600 .
C31P C32P 1.533(11) .
C31P H31A 0.9700 .
C31P H31B 0.9700 .
C32P H32A 0.9600 .
C32P H32B 0.9600 .
C32P H32C 0.9600 .
C33P C34P 1.535(12) .
C33P H33A 0.9700 .
C33P H33B 0.9700 .
C34P H34A 0.9600 .
C34P H34B 0.9600 .
C34P H34C 0.9600 .
C35P C36P 1.530(11) .
C35P H35A 0.9700 .
C35P H35B 0.9700 .
C36P H36A 0.9600 .
C36P H36B 0.9600 .
C36P H36C 0.9600 .
C1S C6S 1.370(16) .
C1S C2S 1.425(19) .
C1S H1S 0.9300 .
C2S C3S 1.392(18) .
C2S H2S 0.9300 .
C3S C4S 1.357(14) .
C3S H3S 0.9300 .
C4S C5S 1.408(14) .
C4S H4S 0.9300 .
C5S C6S 1.373(16) .
C5S H5S 0.9300 .
C6S H6S 0.9300 .
C12S C11S 1.35(3) .
C12S C13S 1.38(2) .
C12S H12S 0.9300 .
C21S C22S 1.34(3) .
C21S C23S 1.39(3) .
C21S H21S 0.9300 .
C13S C11S 1.44(3) 2_755
C13S H13S 0.9300 .
C23S C22S 1.46(3) 2_755
C23S H23S 0.9300 .
C22S H22S 0.9300 .
C11S H11S 0.9300 .

loop_
_geom_torsion_atom_site_label_1
_geom_torsion_atom_site_label_2
_geom_torsion_atom_site_label_3
_geom_torsion_atom_site_label_4
_geom_torsion
_geom_torsion_site_symmetry_4
C45A C1A C2A C42A 6(2) .
C5A C1A C2A C42A -147.0(11) .
C45A C1A C2A C3A 152.5(11) .
C5A C1A C2A C3A -0.2(14) .
C45A C1A C2A Sc1 98.9(12) .
C5A C1A C2A Sc1 -53.7(9) .
C1A C2A C3A C75A -140.4(12) .
C42A C2A C3A C75A 7.1(15) .
Sc1 C2A C3A C75A -66.7(9) .
C1A C2A C3A C4A -0.5(13) .
C42A C2A C3A C4A 147.0(11) .
Sc1 C2A C3A C4A 73.1(7) .
C1A C2A C3A Sc1 -73.6(10) .
C42A C2A C3A Sc1 73.9(10) .
C75A C3A C4A C5A 134.1(14) .
C2A C3A C4A C5A 1.1(13) .
Sc1 C3A C4A C5A 82.1(10) .
C75A C3A C4A C9A -9.5(19) .
C2A C3A C4A C9A -142.5(11) .
Sc1 C3A C4A C9A -61.6(10) .
C75A C3A C4A Sc1 52.1(12) .
C2A C3A C4A Sc1 -81.0(7) .
C9A C4A C5A C6A -6(2) .
C3A C4A C5A C6A -148.8(12) .
Sc1 C4A C5A C6A -83.9(12) .
C9A C4A C5A C1A 141.0(13) .
C3A C4A C5A C1A -1.3(16) .
Sc1 C4A C5A C1A 63.6(11) .
C9A C4A C5A Sc1 77.4(11) .
C3A C4A C5A Sc1 -64.9(8) .
C2A C1A C5A C4A 1.0(16) .
C45A C1A C5A C4A -150.4(13) .
C2A C1A C5A C6A 152.2(11) .
C45A C1A C5A C6A 0.9(18) .
C2A C1A C5A Sc1 52.7(10) .
C45A C1A C5A Sc1 -98.7(13) .
C4A C5A C6A C7A 0.5(18) .
C1A C5A C6A C7A -147.2(11) .
Sc1 C5A C6A C7A -61.4(11) .
C4A C5A C6A C65A 150.9(12) .
C1A C5A C6A C65A 3.3(15) .
Sc1 C5A C6A C65A 89.1(10) .
C5A C6A C7A C63A 144.4(11) .
C65A C6A C7A C63A -5.6(16) .
C5A C6A C7A C8A 6.5(15) .
C65A C6A C7A C8A -143.6(10) .
C6A C7A C8A C13A 144.7(11) .
C63A C7A C8A C13A 1.1(13) .
C6A C7A C8A C9A -7.2(15) .
C63A C7A C8A C9A -150.8(9) .
C5A C4A C9A C10A -140.8(13) .
C3A C4A C9A C10A -1.2(16) .
Sc1 C4A C9A C10A -56.3(10) .
C5A C4A C9A C8A 5.1(18) .
C3A C4A C9A C8A 144.6(11) .
Sc1 C4A C9A C8A 89.6(10) .
C5A C4A C9A Sc1 -84.5(12) .
C3A C4A C9A Sc1 55.1(9) .
C13A C8A C9A C4A -145.0(13) .
C7A C8A C9A C4A 1.6(16) .
C13A C8A C9A C10A 0.5(17) .
C7A C8A C9A C10A 147.1(11) .
C13A C8A C9A Sc1 -74.5(13) .
C7A C8A C9A Sc1 72.1(11) .
C4A C9A C10A C76A 7(2) .
C8A C9A C10A C76A -139.9(14) .
Sc1 C9A C10A C76A -47.0(13) .
C4A C9A C10A C11A 147.3(12) .
C8A C9A C10A C11A 0.2(16) .
Sc1 C9A C10A C11A 93.2(11) .
C4A C9A C10A Sc1 54.1(9) .
C8A C9A C10A Sc1 -93.0(9) .
C76A C10A C11A C12A 149.4(11) .
C9A C10A C11A C12A -0.4(17) .
Sc1 C10A C11A C12A 77.0(12) .
C76A C10A C11A C78A 4.7(14) .
C9A C10A C11A C78A -145.1(12) .
Sc1 C10A C11A C78A -67.6(12) .
C78A C11A C12A C17A -2.3(15) .
C10A C11A C12A C17A -147.1(12) .
C78A C11A C12A C13A 144.7(11) .
C10A C11A C12A C13A 0.0(17) .
C7A C8A C13A C14A -0.2(15) .
C9A C8A C13A C14A 147.7(12) .
C7A C8A C13A C12A -148.9(10) .
C9A C8A C13A C12A -1.0(17) .
C17A C12A C13A C8A 149.3(11) .
C11A C12A C13A C8A 0.7(16) .
C17A C12A C13A C14A 3.5(16) .
C11A C12A C13A C14A -145.1(12) .
C8A C13A C14A C15A -142.5(14) .
C12A C13A C14A C15A 4(2) .
C8A C13A C14A C63A -0.6(14) .
C12A C13A C14A C63A 146.0(11) .
C13A C14A C15A C16A -10(2) .
C63A C14A C15A C16A -146.5(12) .
C13A C14A C15A C59A 145.3(12) .
C63A C14A C15A C59A 8.8(16) .
C14A C15A C16A C20A 148.5(13) .
C59A C15A C16A C20A -6(2) .
C14A C15A C16A C17A 8.0(19) .
C59A C15A C16A C17A -146.5(11) .
C11A C12A C17A C18A 4.3(18) .
C13A C12A C17A C18A -145.3(12) .
C11A C12A C17A C16A 144.5(11) .
C13A C12A C17A C16A -5.1(15) .
C15A C16A C17A C18A 146.1(13) .
C20A C16A C17A C18A -0.7(13) .
C15A C16A C17A C12A -0.3(18) .
C20A C16A C17A C12A -147.2(12) .
C12A C17A C18A C19A 146.6(12) .
C16A C17A C18A C19A 2.0(14) .
C12A C17A C18A C79A -2.0(19) .
C16A C17A C18A C79A -146.6(11) .
C17A C18A C19A C20A -2.6(15) .
C79A C18A C19A C20A 144.2(12) .
C17A C18A C19A C24A -148.1(13) .
C79A C18A C19A C24A -1.2(19) .
C17A C18A C19A Dy1A -93.4(11) .
C79A C18A C19A Dy1A 53.5(13) .
C18A C19A C20A C21A -142.7(13) .
C24A C19A C20A C21A 5.2(19) .
Dy1A C19A C20A C21A -46.3(13) .
C18A C19A C20A C16A 2.0(14) .
C24A C19A C20A C16A 149.9(11) .
Dy1A C19A C20A C16A 98.4(9) .
C15A C16A C20A C21A 1(2) .
C17A C16A C20A C21A 147.5(11) .
C15A C16A C20A C19A -147.0(13) .
C17A C16A C20A C19A -0.8(13) .
C19A C20A C21A C22A -7.3(19) .
C16A C20A C21A C22A -148.8(11) .
C19A C20A C21A C58A 145.8(12) .
C16A C20A C21A C58A 4.3(18) .
C20A C21A C22A C23A 3.7(17) .
C58A C21A C22A C23A -150.4(11) .
C20A C21A C22A C56A 143.6(11) .
C58A C21A C22A C56A -10.4(15) .
C20A C21A C22A Dy1A 59.7(11) .
C58A C21A C22A Dy1A -94.4(9) .
C21A C22A C23A C24A 1.5(16) .
C56A C22A C23A C24A -141.4(10) .
Dy1A C22A C23A C24A -69.5(9) .
C21A C22A C23A C28A 143.1(11) .
C56A C22A C23A C28A 0.2(13) .
Dy1A C22A C23A C28A 72.1(8) .
C21A C22A C23A Dy1A 71.0(11) .
C56A C22A C23A Dy1A -71.9(9) .
C22A C23A C24A C25A 140.7(14) .
C28A C23A C24A C25A 4.5(18) .
Dy1A C23A C24A C25A 63.2(11) .
C22A C23A C24A C19A -3.4(15) .
C28A C23A C24A C19A -139.6(12) .
Dy1A C23A C24A C19A -80.9(10) .
C22A C23A C24A Dy1A 77.5(9) .
C28A C23A C24A Dy1A -58.7(9) .
C20A C19A C24A C25A -145.4(13) .
C18A C19A C24A C25A -2.4(19) .
Dy1A C19A C24A C25A -77.1(10) .
C20A C19A C24A C23A 0.5(16) .
C18A C19A C24A C23A 143.4(12) .
Dy1A C19A C24A C23A 68.8(9) .
C20A C19A C24A Dy1A -68.3(11) .
C18A C19A C24A Dy1A 74.6(13) .
C23A C24A C25A C80A -142.9(14) .
C19A C24A C25A C80A 2.2(19) .
Dy1A C24A C25A C80A -83.4(13) .
C23A C24A C25A C26A 0.3(19) .
C19A C24A C25A C26A 145.4(13) .
Dy1A C24A C25A C26A 59.8(11) .
C23A C24A C25A Dy1A -59.6(10) .
C19A C24A C25A Dy1A 85.6(10) .
C80A C25A C26A C27A 137.1(16) .
C24A C25A C26A C27A -9(2) .
Dy1A C25A C26A C27A 49.3(15) .
C80A C25A C26A C73A -2.7(16) .
C24A C25A C26A C73A -148.4(12) .
Dy1A C25A C26A C73A -90.5(8) .
C80A C25A C26A Dy1A 87.8(11) .
C24A C25A C26A Dy1A -57.9(11) .
C25A C26A C27A C28A 10(2) .
C73A C26A C27A C28A 148.2(10) .
Dy1A C26A C27A C28A 59.7(9) .
C25A C26A C27A C32A -138.4(16) .
C73A C26A C27A C32A -0.5(16) .
Dy1A C26A C27A C32A -88.9(10) .
C25A C26A C27A Dy1A -49.4(15) .
C73A C26A C27A Dy1A 88.5(9) .
C32A C27A C28A C29A 2(2) .
C26A C27A C28A C29A -143.1(11) .
Dy1A C27A C28A C29A -82.1(10) .
C32A C27A C28A C23A 141.4(13) .
C26A C27A C28A C23A -3.8(17) .
Dy1A C27A C28A C23A 57.2(10) .
C32A C27A C28A Dy1A 84.2(12) .
C26A C27A C28A Dy1A -61.0(9) .
C22A C23A C28A C27A -142.5(12) .
C24A C23A C28A C27A -2.4(17) .
Dy1A C23A C28A C27A -60.9(11) .
C22A C23A C28A C29A 0.8(14) .
C24A C23A C28A C29A 140.9(11) .
Dy1A C23A C28A C29A 82.3(9) .
C22A C23A C28A Dy1A -81.6(9) .
C24A C23A C28A Dy1A 58.5(10) .
C27A C28A C29A C30A -4.9(18) .
C23A C28A C29A C30A -149.2(11) .
Dy1A C28A C29A C30A -80.4(11) .
C27A C28A C29A C56A 142.9(11) .
C23A C28A C29A C56A -1.4(14) .
Dy1A C28A C29A C56A 67.4(9) .
C27A C28A C29A Dy1A 75.5(11) .
C23A C28A C29A Dy1A -68.8(8) .
C28A C29A C30A C31A 5.1(19) .
C56A C29A C30A C31A -137.8(13) .
Dy1A C29A C30A C31A -54.4(14) .
C28A C29A C30A C54A 152.0(11) .
C56A C29A C30A C54A 9.1(17) .
Dy1A C29A C30A C54A 92.5(10) .
C29A C30A C31A C35A 142.2(15) .
C54A C30A C31A C35A -4.8(18) .
C29A C30A C31A C32A -2.2(18) .
C54A C30A C31A C32A -149.2(10) .
C28A C27A C32A C33A -140.7(15) .
C26A C27A C32A C33A 3(2) .
Dy1A C27A C32A C33A -70.6(14) .
C28A C27A C32A C31A 0.7(18) .
C26A C27A C32A C31A 144.0(11) .
Dy1A C27A C32A C31A 70.8(10) .
C35A C31A C32A C33A -2.4(14) .
C30A C31A C32A C33A 148.6(11) .
C35A C31A C32A C27A -151.8(11) .
C30A C31A C32A C27A -0.8(15) .
C27A C32A C33A C68A 1(2) .
C31A C32A C33A C68A -143.4(12) .
C27A C32A C33A C34A 146.5(13) .
C31A C32A C33A C34A 2.4(13) .
C68A C33A C34A C39A 2(2) .
C32A C33A C34A C39A -144.2(13) .
C68A C33A C34A C35A 144.5(12) .
C32A C33A C34A C35A -1.8(13) .
C30A C31A C35A C36A 2.9(19) .
C32A C31A C35A C36A 148.8(10) .
C30A C31A C35A C34A -144.7(13) .
C32A C31A C35A C34A 1.2(14) .
C39A C34A C35A C31A 141.7(13) .
C33A C34A C35A C31A 0.2(13) .
C39A C34A C35A C36A -3(2) .
C33A C34A C35A C36A -144.7(12) .
C31A C35A C36A C37A -147.7(11) .
C34A C35A C36A C37A -4.5(17) .
C31A C35A C36A C50A -0.4(16) .
C34A C35A C36A C50A 142.9(13) .
C35A C36A C37A C49A 146.0(12) .
C50A C36A C37A C49A -4.9(16) .
C35A C36A C37A C38A 2.3(14) .
C50A C36A C37A C38A -148.6(9) .
C49A C37A C38A C39A -140.2(12) .
C36A C37A C38A C39A 7.8(15) .
C49A C37A C38A C43A 0.0(12) .
C36A C37A C38A C43A 148.0(9) .
C35A C34A C39A C38A 13.2(18) .
C33A C34A C39A C38A 148.5(11) .
C35A C34A C39A C40A -144.9(12) .
C33A C34A C39A C40A -9.5(18) .
C37A C38A C39A C34A -15.5(17) .
C43A C38A C39A C34A -147.5(11) .
C37A C38A C39A C40A 142.4(11) .
C43A C38A C39A C40A 10.4(18) .
C34A C39A C40A C69A 7.2(17) .
C38A C39A C40A C69A -150.5(12) .
C34A C39A C40A C41A 151.2(12) .
C38A C39A C40A C41A -6.5(16) .
C69A C40A C41A C74A 0.7(12) .
C39A C40A C41A C74A -145.3(9) .
C69A C40A C41A C42A 144.1(10) .
C39A C40A C41A C42A -1.8(16) .
C1A C2A C42A C43A -8.3(17) .
C3A C2A C42A C43A -151.6(10) .
Sc1 C2A C42A C43A -97.8(10) .
C1A C2A C42A C41A 142.5(13) .
C3A C2A C42A C41A -0.8(15) .
Sc1 C2A C42A C41A 53.0(10) .
C40A C41A C42A C43A 5.9(17) .
C74A C41A C42A C43A 145.6(11) .
C40A C41A C42A C2A -143.7(11) .
C74A C41A C42A C2A -3.9(14) .
C2A C42A C43A C44A 5.2(17) .
C41A C42A C43A C44A -144.6(11) .
C2A C42A C43A C38A 147.7(10) .
C41A C42A C43A C38A -2.1(15) .
C39A C38A C43A C42A -6.3(17) .
C37A C38A C43A C42A -147.6(10) .
C39A C38A C43A C44A 143.0(12) .
C37A C38A C43A C44A 1.7(11) .
C42A C43A C44A C45A 0.5(18) .
C38A C43A C44A C45A -145.2(10) .
C42A C43A C44A C49A 142.9(12) .
C38A C43A C44A C49A -2.8(12) .
C2A C1A C45A C46A -152.3(13) .
C5A C1A C45A C46A -5.1(19) .
C2A C1A C45A C44A 0.4(18) .
C5A C1A C45A C44A 147.6(13) .
C43A C44A C45A C46A 148.8(12) .
C49A C44A C45A C46A 9.0(16) .
C43A C44A C45A C1A -3.4(15) .
C49A C44A C45A C1A -143.2(11) .
C1A C45A C46A C47A 151.0(13) .
C44A C45A C46A C47A -0.4(18) .
C1A C45A C46A C65A 4.4(17) .
C44A C45A C46A C65A -147.0(11) .
C1A C45A C46A Sc2 88.3(11) .
C44A C45A C46A Sc2 -63.1(11) .
C65A C46A C47A C66A 0.5(16) .
C45A C46A C47A C66A -145.6(12) .
Sc2 C46A C47A C66A -67.2(9) .
C65A C46A C47A C48A 136.5(13) .
C45A C46A C47A C48A -9.6(19) .
Sc2 C46A C47A C48A 68.8(11) .
C65A C46A C47A Sc2 67.7(11) .
C45A C46A C47A Sc2 -78.4(12) .
C46A C47A C48A C51A -136.6(14) .
C66A C47A C48A C51A -3.8(16) .
Sc2 C47A C48A C51A -65.0(11) .
C46A C47A C48A C49A 10.9(18) .
C66A C47A C48A C49A 143.7(12) .
Sc2 C47A C48A C49A 82.5(10) .
C46A C47A C48A Sc2 -71.6(12) .
C66A C47A C48A Sc2 61.2(9) .
C36A C37A C49A C48A 5.8(19) .
C38A C37A C49A C48A 150.3(12) .
C36A C37A C49A C44A -146.1(11) .
C38A C37A C49A C44A -1.7(14) .
C51A C48A C49A C37A -3.8(19) .
C47A C48A C49A C37A -150.8(12) .
Sc2 C48A C49A C37A -87.3(13) .
C51A C48A C49A C44A 144.9(13) .
C47A C48A C49A C44A -2.0(17) .
Sc2 C48A C49A C44A 61.5(13) .
C43A C44A C49A C37A 3.0(14) .
C45A C44A C49A C37A 145.1(11) .
C43A C44A C49A C48A -149.4(12) .
C45A C44A C49A C48A -7.4(17) .
C37A C36A C50A C51A 2.6(15) .
C35A C36A C50A C51A -145.7(12) .
C37A C36A C50A C54A 148.7(11) .
C35A C36A C50A C54A 0.4(17) .
C49A C48A C51A C50A 1.5(18) .
C47A C48A C51A C50A 148.4(11) .
Sc2 C48A C51A C50A 93.0(11) .
C49A C48A C51A C52A -141.4(13) .
C47A C48A C51A C52A 5.5(18) .
Sc2 C48A C51A C52A -49.9(12) .
C49A C48A C51A Sc2 -91.5(11) .
C47A C48A C51A Sc2 55.4(9) .
C36A C50A C51A C48A -1.1(17) .
C54A C50A C51A C48A -150.1(12) .
C36A C50A C51A C52A 148.4(10) .
C54A C50A C51A C52A -0.6(13) .
C36A C50A C51A Sc2 71.6(12) .
C54A C50A C51A Sc2 -77.4(11) .
C48A C51A C52A C67A -1.7(19) .
C50A C51A C52A C67A -149.2(11) .
Sc2 C51A C52A C67A -49.5(10) .
C48A C51A C52A C53A 147.3(13) .
C50A C51A C52A C53A -0.2(12) .
Sc2 C51A C52A C53A 99.5(8) .
C48A C51A C52A Sc2 47.8(12) .
C50A C51A C52A Sc2 -99.7(8) .
C67A C52A C53A C54A 143.4(15) .
C51A C52A C53A C54A 1.0(15) .
Sc2 C52A C53A C54A 73.6(12) .
C67A C52A C53A C55A -7(2) .
C51A C52A C53A C55A -149.8(10) .
Sc2 C52A C53A C55A -77.1(11) .
C52A C53A C54A C50A -1.4(16) .
C55A C53A C54A C50A 144.4(13) .
C52A C53A C54A C30A -145.5(13) .
C55A C53A C54A C30A 0(2) .
C36A C50A C54A C53A -148.3(11) .
C51A C50A C54A C53A 1.2(14) .
C36A C50A C54A C30A -2.5(17) .
C51A C50A C54A C30A 147.0(11) .
C29A C30A C54A C53A -7.3(18) .
C31A C30A C54A C53A 144.5(13) .
C29A C30A C54A C50A -147.5(12) .
C31A C30A C54A C50A 4.3(16) .
C54A C53A C55A C57A -142.2(16) .
C52A C53A C55A C57A 4.7(19) .
C54A C53A C55A C56A 4.4(18) .
C52A C53A C55A C56A 151.3(11) .
C57A C55A C56A C29A 143.7(14) .
C53A C55A C56A C29A -2.7(17) .
C57A C55A C56A C22A -5(2) .
C53A C55A C56A C22A -151.7(11) .
C57A C55A C56A Dy1A 66.5(16) .
C53A C55A C56A Dy1A -79.8(11) .
C30A C29A C56A C55A -4.5(19) .
C28A C29A C56A C55A -150.6(12) .
Dy1A C29A C56A C55A -96.3(12) .
C30A C29A C56A C22A 147.5(12) .
C28A C29A C56A C22A 1.5(13) .
Dy1A C29A C56A C22A 55.8(8) .
C30A C29A C56A Dy1A 91.8(12) .
C28A C29A C56A Dy1A -54.3(8) .
C21A C22A C56A C55A 8.6(16) .
C23A C22A C56A C55A 153.8(11) .
Dy1A C22A C56A C55A 96.9(10) .
C21A C22A C56A C29A -146.1(10) .
C23A C22A C56A C29A -1.0(13) .
Dy1A C22A C56A C29A -57.9(8) .
C21A C22A C56A Dy1A -88.2(10) .
C23A C22A C56A Dy1A 56.9(8) .
C56A C55A C57A C58A 4(2) .
C53A C55A C57A C58A 145.6(13) .
C56A C55A C57A C61A -144.5(13) .
C53A C55A C57A C61A -3(2) .
C55A C57A C58A C59A -150.0(13) .
C61A C57A C58A C59A 3.6(12) .
C55A C57A C58A C21A -6.3(17) .
C61A C57A C58A C21A 147.3(9) .
C20A C21A C58A C59A -4.9(17) .
C22A C21A C58A C59A 148.6(10) .
C20A C21A C58A C57A -144.2(11) .
C22A C21A C58A C57A 9.4(15) .
C57A C58A C59A C60A -1.7(13) .
C21A C58A C59A C60A -145.2(10) .
C57A C58A C59A C15A 143.7(10) .
C21A C58A C59A C15A 0.3(16) .
C16A C15A C59A C58A 5.2(17) .
C14A C15A C59A C58A -149.9(11) .
C16A C15A C59A C60A 146.6(12) .
C14A C15A C59A C60A -8.5(16) .
C58A C59A C60A C61A -1.0(13) .
C15A C59A C60A C61A -145.1(10) .
C58A C59A C60A C62A 143.9(10) .
C15A C59A C60A C62A -0.3(15) .
C59A C60A C61A C57A 3.2(13) .
C62A C60A C61A C57A -144.4(10) .
C59A C60A C61A C67A 149.3(10) .
C62A C60A C61A C67A 1.7(16) .
C55A C57A C61A C60A 149.0(13) .
C58A C57A C61A C60A -4.2(12) .
C55A C57A C61A C67A 2.3(18) .
C58A C57A C61A C67A -151.0(9) .
C61A C60A C62A C63A 149.9(10) .
C59A C60A C62A C63A 8.2(15) .
C61A C60A C62A C64A -2.2(16) .
C59A C60A C62A C64A -143.9(11) .
C64A C62A C63A C7A 3.2(19) .
C60A C62A C63A C7A -148.5(11) .
C64A C62A C63A C14A 143.8(11) .
C60A C62A C63A C14A -7.8(15) .
C6A C7A C63A C62A 3.7(19) .
C8A C7A C63A C62A 146.1(11) .
C6A C7A C63A C14A -143.8(11) .
C8A C7A C63A C14A -1.3(12) .
C15A C14A C63A C62A -0.4(18) .
C13A C14A C63A C62A -144.3(12) .
C15A C14A C63A C7A 145.1(12) .
C13A C14A C63A C7A 1.2(13) .
C63A C62A C64A C65A -7.5(18) .
C60A C62A C64A C65A 141.7(11) .
C63A C62A C64A C66A -152.4(12) .
C60A C62A C64A C66A -3.2(17) .
C63A C62A C64A Sc2 -90.1(12) .
C60A C62A C64A Sc2 59.2(11) .
C47A C46A C65A C64A 0.2(15) .
C45A C46A C65A C64A 148.6(11) .
Sc2 C46A C65A C64A 57.7(8) .
C47A C46A C65A C6A -148.4(13) .
C45A C46A C65A C6A 0.0(19) .
Sc2 C46A C65A C6A -90.8(12) .
C47A C46A C65A Sc2 -57.6(10) .
C45A C46A C65A Sc2 90.8(10) .
C62A C64A C65A C46A -149.1(11) .
C66A C64A C65A C46A -0.8(12) .
Sc2 C64A C65A C46A -56.7(8) .
C62A C64A C65A C6A 5.1(16) .
C66A C64A C65A C6A 153.5(9) .
Sc2 C64A C65A C6A 97.5(9) .
C62A C64A C65A Sc2 -92.4(10) .
C66A C64A C65A Sc2 56.0(7) .
C7A C6A C65A C46A 146.8(13) .
C5A C6A C65A C46A -4.2(18) .
C7A C6A C65A C64A 1.3(15) .
C5A C6A C65A C64A -149.7(10) .
C7A C6A C65A Sc2 74.3(10) .
C5A C6A C65A Sc2 -76.7(10) .
C46A C47A C66A C67A 137.1(13) .
C48A C47A C66A C67A -1.7(17) .
Sc2 C47A C66A C67A 62.6(11) .
C46A C47A C66A C64A -0.9(13) .
C48A C47A C66A C64A -139.7(10) .
Sc2 C47A C66A C64A -75.5(7) .
C46A C47A C66A Sc2 74.6(9) .
C48A C47A C66A Sc2 -64.2(9) .
C62A C64A C66A C67A 9.4(18) .
C65A C64A C66A C67A -138.9(12) .
Sc2 C64A C66A C67A -72.2(11) .
C62A C64A C66A C47A 149.3(11) .
C65A C64A C66A C47A 1.0(12) .
Sc2 C64A C66A C47A 67.7(8) .
C62A C64A C66A Sc2 81.6(11) .
C65A C64A C66A Sc2 -66.7(8) .
C53A C52A C67A C66A -142.5(15) .
C51A C52A C67A C66A -4.2(18) .
Sc2 C52A C67A C66A -55.7(10) .
C53A C52A C67A C61A 7(2) .
C51A C52A C67A C61A 145.0(11) .
Sc2 C52A C67A C61A 93.5(9) .
C53A C52A C67A Sc2 -86.8(15) .
C51A C52A C67A Sc2 51.5(10) .
C47A C66A C67A C52A 5.8(19) .
C64A C66A C67A C52A 137.1(12) .
Sc2 C66A C67A C52A 64.2(11) .
C47A C66A C67A C61A -141.1(12) .
C64A C66A C67A C61A -9.8(18) .
Sc2 C66A C67A C61A -82.7(11) .
C47A C66A C67A Sc2 -58.4(11) .
C64A C66A C67A Sc2 72.9(10) .
C60A C61A C67A C52A -145.8(11) .
C57A C61A C67A C52A -3.5(15) .
C60A C61A C67A C66A 4.5(18) .
C57A C61A C67A C66A 146.7(11) .
C60A C61A C67A Sc2 -60.9(11) .
C57A C61A C67A Sc2 81.4(9) .
C32A C33A C68A C73A -5.8(18) .
C34A C33A C68A C73A -148.2(11) .
C32A C33A C68A C69A 150.1(11) .
C34A C33A C68A C69A 7.7(18) .
C41A C40A C69A C70A 0.2(12) .
C39A C40A C69A C70A 145.5(9) .
C41A C40A C69A C68A -142.7(10) .
C39A C40A C69A C68A 2.7(16) .
C33A C68A C69A C40A -10.1(17) .
C73A C68A C69A C40A 146.4(11) .
C33A C68A C69A C70A -148.7(12) .
C73A C68A C69A C70A 7.8(16) .
C40A C69A C70A C71A -144.2(10) .
C68A C69A C70A C71A -0.5(16) .
C40A C69A C70A C74A -0.9(11) .
C68A C69A C70A C74A 142.8(9) .
C69A C70A C71A C77A 147.8(12) .
C74A C70A C71A C77A 6.1(15) .
C69A C70A C71A C72A -3.9(17) .
C74A C70A C71A C72A -145.6(11) .
C77A C71A C72A C80A -4.9(17) .
C70A C71A C72A C80A 147.2(11) .
C77A C71A C72A C73A -151.2(11) .
C70A C71A C72A C73A 1.0(17) .
C33A C68A C73A C72A 145.5(12) .
C69A C68A C73A C72A -10.8(17) .
C33A C68A C73A C26A 7.9(17) .
C69A C68A C73A C26A -148.5(11) .
C71A C72A C73A C68A 6.7(18) .
C80A C72A C73A C68A -144.9(11) .
C71A C72A C73A C26A 151.0(11) .
C80A C72A C73A C26A -0.6(12) .
C25A C26A C73A C68A 145.4(12) .
C27A C26A C73A C68A -4.4(16) .
Dy1A C26A C73A C68A 70.3(11) .
C25A C26A C73A C72A 1.9(13) .
C27A C26A C73A C72A -147.9(11) .
Dy1A C26A C73A C72A -73.3(9) .
C40A C41A C74A C75A 147.4(12) .
C42A C41A C74A C75A 2.4(17) .
C40A C41A C74A C70A -1.1(11) .
C42A C41A C74A C70A -146.1(9) .
C40A C41A C74A Sc1 98.5(8) .
C42A C41A C74A Sc1 -46.5(10) .
C69A C70A C74A C75A -149.2(12) .
C71A C70A C74A C75A -2.8(16) .
C69A C70A C74A C41A 1.2(11) .
C71A C70A C74A C41A 147.6(9) .
C69A C70A C74A Sc1 -94.0(8) .
C71A C70A C74A Sc1 52.4(10) .
C41A C74A C75A C3A 4.8(19) .
C70A C74A C75A C3A 146.7(11) .
Sc1 C74A C75A C3A 69.4(11) .
C41A C74A C75A C76A -141.6(12) .
C70A C74A C75A C76A 0.3(19) .
Sc1 C74A C75A C76A -77.0(11) .
C41A C74A C75A Sc1 -64.7(12) .
C70A C74A C75A Sc1 77.3(12) .
C4A C3A C75A C74A -136.6(14) .
C2A C3A C75A C74A -9.0(16) .
Sc1 C3A C75A C74A -83.4(11) .
C4A C3A C75A C76A 13.2(17) .
C2A C3A C75A C76A 140.8(10) .
Sc1 C3A C75A C76A 66.4(8) .
C4A C3A C75A Sc1 -53.2(12) .
C2A C3A C75A Sc1 74.4(8) .
C9A C10A C76A C77A 141.3(14) .
C11A C10A C76A C77A -3.9(14) .
Sc1 C10A C76A C77A 93.2(9) .
C9A C10A C76A C75A -3(2) .
C11A C10A C76A C75A -147.9(11) .
Sc1 C10A C76A C75A -50.8(9) .
C9A C10A C76A Sc1 48.1(13) .
C11A C10A C76A Sc1 -97.1(8) .
C74A C75A C76A C10A 142.5(13) .
C3A C75A C76A C10A -7.0(15) .
Sc1 C75A C76A C10A 55.3(10) .
C74A C75A C76A C77A -1.0(18) .
C3A C75A C76A C77A -150.5(11) .
Sc1 C75A C76A C77A -88.2(10) .
C74A C75A C76A Sc1 87.2(12) .
C3A C75A C76A Sc1 -62.3(9) .
C72A C71A C77A C76A 144.4(12) .
C70A C71A C77A C76A -7.5(19) .
C72A C71A C77A C78A 6.3(15) .
C70A C71A C77A C78A -145.7(10) .
C10A C76A C77A C71A -140.0(13) .
C75A C76A C77A C71A 4.9(19) .
Sc1 C76A C77A C71A -62.3(14) .
C10A C76A C77A C78A 1.9(14) .
C75A C76A C77A C78A 146.8(11) .
Sc1 C76A C77A C78A 79.6(8) .
C12A C11A C78A C79A -2.0(18) .
C10A C11A C78A C79A 144.9(14) .
C12A C11A C78A C77A -150.6(10) .
C10A C11A C78A C77A -3.6(13) .
C71A C77A C78A C79A -2.1(19) .
C76A C77A C78A C79A -147.1(14) .
C71A C77A C78A C11A 146.1(11) .
C76A C77A C78A C11A 1.1(12) .
C11A C78A C79A C18A 5(2) .
C77A C78A C79A C18A 146.0(13) .
C11A C78A C79A C80A -145.4(12) .
C77A C78A C79A C80A -4(2) .
C17A C18A C79A C78A -2.6(19) .
C19A C18A C79A C78A -148.3(14) .
C17A C18A C79A C80A 150.0(11) .
C19A C18A C79A C80A 4.4(16) .
C24A C25A C80A C72A 145.6(13) .
C26A C25A C80A C72A 2.4(17) .
Dy1A C25A C80A C72A 76.3(11) .
C24A C25A C80A C79A 1(2) .
C26A C25A C80A C79A -141.7(14) .
Dy1A C25A C80A C79A -67.9(14) .
C24A C25A C80A Dy1A 69.3(12) .
C26A C25A C80A Dy1A -73.8(10) .
C71A C72A C80A C25A -150.6(12) .
C73A C72A C80A C25A -1.0(14) .
C71A C72A C80A C79A -0.7(17) .
C73A C72A C80A C79A 148.9(10) .
C71A C72A C80A Dy1A -94.8(12) .
C73A C72A C80A Dy1A 54.8(9) .
C78A C79A C80A C25A 148.1(15) .
C18A C79A C80A C25A -4.9(18) .
C78A C79A C80A C72A 5.2(17) .
C18A C79A C80A C72A -147.7(11) .
C78A C79A C80A Dy1A 95.8(12) .
C18A C79A C80A Dy1A -57.1(10) .
C4P N1P C1P C20P -178.9(6) .
Ni1P N1P C1P C20P -2.7(10) .
C4P N1P C1P C2P -0.6(7) .
Ni1P N1P C1P C2P 175.6(4) .
C20P C1P C2P C3P 179.0(6) .
N1P C1P C2P C3P 0.7(8) .
C20P C1P C2P C21P 3.1(10) .
N1P C1P C2P C21P -175.3(6) .
C1P C2P C3P C4P -0.4(7) .
C21P C2P C3P C4P 175.3(7) .
C1P C2P C3P C23P -175.5(7) .
C21P C2P C3P C23P 0.2(12) .
C1P N1P C4P C5P 178.5(6) .
Ni1P N1P C4P C5P 2.3(10) .
C1P N1P C4P C3P 0.3(7) .
Ni1P N1P C4P C3P -175.9(4) .
C2P C3P C4P C5P -178.2(6) .
C23P C3P C4P C5P -2.8(10) .
C2P C3P C4P N1P 0.1(8) .
C23P C3P C4P N1P 175.5(6) .
N1P C4P C5P C6P -2.7(11) .
C3P C4P C5P C6P 175.3(6) .
C9P N4P C6P C5P -179.1(6) .
Ni1P N4P C6P C5P -0.6(10) .
C9P N4P C6P C7P -0.4(7) .
Ni1P N4P C6P C7P 178.1(4) .
C4P C5P C6P N4P 1.9(11) .
C4P C5P C6P C7P -176.7(6) .
N4P C6P C7P C8P -0.6(8) .
C5P C6P C7P C8P 178.2(6) .
N4P C6P C7P C25P -177.6(6) .
C5P C6P C7P C25P 1.2(11) .
C6P C7P C8P C9P 1.3(8) .
C25P C7P C8P C9P 178.1(7) .
C6P C7P C8P C27P -177.5(7) .
C25P C7P C8P C27P -0.7(13) .
C6P N4P C9P C10P 177.7(6) .
Ni1P N4P C9P C10P -0.8(10) .
C6P N4P C9P C8P 1.3(7) .
Ni1P N4P C9P C8P -177.2(5) .
C7P C8P C9P N4P -1.7(8) .
C27P C8P C9P N4P 177.2(6) .
C7P C8P C9P C10P -178.1(6) .
C27P C8P C9P C10P 0.7(11) .
N4P C9P C10P C11P -1.4(11) .
C8P C9P C10P C11P 174.6(7) .
C14P N3P C11P C10P -179.8(7) .
Ni1P N3P C11P C10P -2.4(10) .
C14P N3P C11P C12P -2.7(8) .
Ni1P N3P C11P C12P 174.8(5) .
C9P C10P C11P N3P 3.0(11) .
C9P C10P C11P C12P -173.8(7) .
N3P C11P C12P C13P 2.5(8) .
C10P C11P C12P C13P 179.8(7) .
N3P C11P C12P C29P -175.2(7) .
C10P C11P C12P C29P 2.1(11) .
C11P C12P C13P C14P -1.2(8) .
C29P C12P C13P C14P 176.3(7) .
C11P C12P C13P C31P -175.1(8) .
C29P C12P C13P C31P 2.5(13) .
C11P N3P C14P C15P -179.9(7) .
Ni1P N3P C14P C15P 2.7(10) .
C11P N3P C14P C13P 1.9(8) .
Ni1P N3P C14P C13P -175.6(5) .
C12P C13P C14P C15P -178.7(7) .
C31P C13P C14P C15P -4.4(11) .
C12P C13P C14P N3P -0.3(8) .
C31P C13P C14P N3P 174.0(7) .
N3P C14P C15P C16P -3.8(12) .
C13P C14P C15P C16P 174.2(7) .
C19P N2P C16P C15P -178.3(7) .
Ni1P N2P C16P C15P 0.6(10) .
C19P N2P C16P C17P -0.5(7) .
Ni1P N2P C16P C17P 178.4(5) .
C14P C15P C16P N2P 2.1(11) .
C14P C15P C16P C17P -175.5(7) .
N2P C16P C17P C18P 0.7(8) .
C15P C16P C17P C18P 178.5(7) .
N2P C16P C17P C33P -177.7(7) .
C15P C16P C17P C33P 0.1(12) .
C16P C17P C18P C19P -0.5(8) .
C33P C17P C18P C19P 177.8(7) .
C16P C17P C18P C35P -178.5(7) .
C33P C17P C18P C35P -0.2(13) .
C16P N2P C19P C20P 178.7(6) .
Ni1P N2P C19P C20P -0.2(10) .
C16P N2P C19P C18P 0.1(7) .
Ni1P N2P C19P C18P -178.8(5) .
C17P C18P C19P N2P 0.2(8) .
C35P C18P C19P N2P 178.3(6) .
C17P C18P C19P C20P -178.3(6) .
C35P C18P C19P C20P -0.2(11) .
N1P C1P C20P C19P 2.6(11) .
C2P C1P C20P C19P -175.5(6) .
N2P C19P C20P C1P -1.1(11) .
C18P C19P C20P C1P 177.3(7) .
C3P C2P C21P C22P -94.7(9) .
C1P C2P C21P C22P 80.4(8) .
C2P C3P C23P C24P 94.1(9) .
C4P C3P C23P C24P -80.2(8) .
C8P C7P C25P C26P -100.8(9) .
C6P C7P C25P C26P 75.5(9) .
C7P C8P C27P C28P 101.9(9) .
C9P C8P C27P C28P -76.7(9) .
C13P C12P C29P C30P -103.5(9) .
C11P C12P C29P C30P 73.6(9) .
C12P C13P C31P C32P 99.6(9) .
C14P C13P C31P C32P -73.3(9) .
C18P C17P C33P C34P -101.6(9) .
C16P C17P C33P C34P 76.5(9) .
C17P C18P C35P C36P 100.2(9) .
C19P C18P C35P C36P -77.4(9) .
C6S C1S C2S C3S 0.4(15) .
C1S C2S C3S C4S -1.2(14) .
C2S C3S C4S C5S 1.4(13) .
C3S C4S C5S C6S -0.8(13) .
C2S C1S C6S C5S 0.3(14) .
C4S C5S C6S C1S -0.1(13) .
C11S C12S C13S C11S -15(3) 2_755
C22S C21S C23S C22S 15(3) 2_755
C23S C21S C22S C23S -6(3) 2_755
C13S C12S C11S C13S 8(3) 2_755
